data_7720729
loop_
_publ_author_name
'Huo, Nan-Nan'
'Zhang, De-Ke'
'Wei, Yu-Zhen'
'Luo, Peng'
'Li, Si'

_publ_section_title
;
 Construction of bowl-shaped copper clusters and nitrate-selective
 sensing.
;
_journal_issue 15
_journal_name_full 'Dalton transactions (Cambridge, England : 2003)'
_journal_page_first 6015
_journal_page_last 6023
_journal_paper_doi 10.1039/d6dt00475j
_journal_volume 55
_journal_year 2026
_chemical_formula_moiety 'C105 H93 Cu4 N6 O3 P4, F6 P, 0.5(C H2 Cl2), C H3 O, 2.5(C H4 O)'
_chemical_formula_sum 'C109 H107 Cl Cu4 F6 N6 O6.5 P5'
_chemical_formula_weight 2163.46
_chemical_name_systematic Cu4-PF6
_space_group_crystal_system monoclinic
_space_group_IT_number 14
_space_group_name_Hall '-P 2yn'
_space_group_name_H-M_alt 'P 1 21/n 1'
_atom_sites_solution_hydrogens mixed
_audit_creation_date 2026-03-13
_audit_creation_method
;
Olex2 1.2
(compiled 2018.05.29 svn.r3508 for OlexSys, GUI svn.r5506)
;
_audit_update_record
;
2026-03-13 deposited with the CCDC.	2026-03-18 downloaded from the CCDC.
;
_cell_angle_alpha 90
_cell_angle_beta 96.158(2)
_cell_angle_gamma 90
_cell_formula_units_Z 4
_cell_length_a 25.6195(6)
_cell_length_b 14.7688(3)
_cell_length_c 27.4973(6)
_cell_measurement_reflns_used 26102
_cell_measurement_temperature 200.00(10)
_cell_measurement_theta_max 28.4140
_cell_measurement_theta_min 2.2470
_cell_volume 10344.1(4)
_computing_cell_refinement 'CrysAlisPro 1.171.40.84a (Rigaku OD, 2020)'
_computing_data_collection 'CrysAlisPro 1.171.40.84a (Rigaku OD, 2020)'
_computing_data_reduction 'CrysAlisPro 1.171.40.84a (Rigaku OD, 2020)'
_computing_molecular_graphics 'Olex2 (Dolomanov et al., 2009)'
_computing_publication_material 'Olex2 (Dolomanov et al., 2009)'
_computing_structure_refinement 'ShelXL (Sheldrick, 2015)'
_computing_structure_solution 'ShelXT (Sheldrick, 2015)'
_diffrn_ambient_environment N~2~
_diffrn_ambient_temperature 200.00(10)
_diffrn_detector 'Hybrid Pixel Array Detector'
_diffrn_detector_area_resol_mean 5.8140
_diffrn_measured_fraction_theta_full 0.999
_diffrn_measured_fraction_theta_max 0.895
_diffrn_measurement_details
;
List of Runs (angles in degrees, time in seconds):

  # Type    Start    End  Width  t~exp~   \w     \q     \k     \f   Frames
#--------------------------------------------------------------------------
  1  \w    -93.00 -16.00   0.50   17.09    --  -10.60 -82.00  30.00  154
  2  \w   -100.00   9.00   0.50   17.09    --  -10.60 -77.00-120.00  218
  3  \w    -37.00  41.00   0.50   17.09    --   10.70 -57.00  90.00  156
  4  \w    -64.00   7.00   0.50   17.09    --   10.70 -57.00 -30.00  142
;
_diffrn_measurement_device 'four-circle diffractometer'
_diffrn_measurement_device_type 'XtaLAB AFC12 (RINC): Kappa single'
_diffrn_measurement_method '\w scans'
_diffrn_orient_matrix_type 'CrysAlisPro convention (1999,Acta A55,543-557)'
_diffrn_orient_matrix_UB_11 0.0211509000
_diffrn_orient_matrix_UB_12 -0.0032162000
_diffrn_orient_matrix_UB_13 -0.0145735000
_diffrn_orient_matrix_UB_21 0.0180176000
_diffrn_orient_matrix_UB_22 -0.0009891000
_diffrn_orient_matrix_UB_23 0.0214744000
_diffrn_orient_matrix_UB_31 -0.0018113000
_diffrn_orient_matrix_UB_32 -0.0478909000
_diffrn_orient_matrix_UB_33 0.0005312000
_diffrn_radiation_monochromator mirror
_diffrn_radiation_probe x-ray
_diffrn_radiation_type MoK\a
_diffrn_radiation_wavelength 0.71073
_diffrn_reflns_av_R_equivalents 0.0361
_diffrn_reflns_av_unetI/netI 0.0481
_diffrn_reflns_Laue_measured_fraction_full 0.999
_diffrn_reflns_Laue_measured_fraction_max 0.895
_diffrn_reflns_limit_h_max 31
_diffrn_reflns_limit_h_min -34
_diffrn_reflns_limit_k_max 20
_diffrn_reflns_limit_k_min -18
_diffrn_reflns_limit_l_max 37
_diffrn_reflns_limit_l_min -34
_diffrn_reflns_number 83076
_diffrn_reflns_point_group_measured_fraction_full 0.999
_diffrn_reflns_point_group_measured_fraction_max 0.895
_diffrn_reflns_theta_full 25.242
_diffrn_reflns_theta_max 28.794
_diffrn_reflns_theta_min 2.122
_diffrn_source 'Rotating-anode X-ray tube (dual wavelength)'
_diffrn_source_type 'Rigaku (Mo) X-ray DW Source'
_exptl_absorpt_coefficient_mu 0.982
_exptl_absorpt_correction_T_max 1.00000
_exptl_absorpt_correction_T_min 0.56524
_exptl_absorpt_correction_type multi-scan
_exptl_absorpt_process_details
;
CrysAlisPro 1.171.40.84a (Rigaku Oxford Diffraction, 2020)
Empirical absorption correction using spherical harmonics,
implemented in SCALE3 ABSPACK scaling algorithm.
;
_exptl_crystal_colour colourless
_exptl_crystal_colour_primary colourless
_exptl_crystal_density_diffrn 1.389
_exptl_crystal_description needle
_exptl_crystal_F_000 4468
_exptl_crystal_size_max 0.11
_exptl_crystal_size_mid 0.04
_exptl_crystal_size_min 0.03
_refine_diff_density_max 0.529
_refine_diff_density_min -0.463
_refine_diff_density_rms 0.065
_refine_ls_extinction_method none
_refine_ls_goodness_of_fit_ref 1.010
_refine_ls_hydrogen_treatment constr
_refine_ls_matrix_type full
_refine_ls_number_parameters 1467
_refine_ls_number_reflns 24134
_refine_ls_number_restraints 399
_refine_ls_restrained_S_all 1.035
_refine_ls_R_factor_all 0.0727
_refine_ls_R_factor_gt 0.0462
_refine_ls_shift/su_max 0.002
_refine_ls_shift/su_mean 0.000
_refine_ls_structure_factor_coef Fsqd
_refine_ls_weighting_details
;
 w=1/[\s^2^(Fo^2^)+(0.0501P)^2^+8.1471P]
 where P=(Fo^2^+2Fc^2^)/3
;
_refine_ls_weighting_scheme calc
_refine_ls_wR_factor_gt 0.1045
_refine_ls_wR_factor_ref 0.1134
_reflns_Friedel_coverage 0.000
_reflns_number_gt 17669
_reflns_number_total 24134
_reflns_threshold_expression 'I > 2\s(I)'
_cod_data_source_file d6dt00475j2.cif
_cod_data_source_block Cu4-PF6
_cod_depositor_comments 'Adding full bibliography for 7720727--7720731.cif.'
_cod_original_formula_sum 'C109 H107 Cl Cu4 F6 N6 O6.50 P5'
_cod_database_code 7720729
_shelxl_version_number 2013-2
_shelx_space_group_comment
;
The symmetry employed for this shelxl refinement is uniquely defined
by the following loop, which should always be used as a source of
symmetry information in preference to the above space-group names.
They are only intended as comments.
;
_shelx_estimated_absorpt_t_max 0.971
_shelx_estimated_absorpt_t_min 0.900
_reflns_odcompleteness_completeness 99.91
_reflns_odcompleteness_iscentric 1
_reflns_odcompleteness_theta 26.32
_olex2_refinement_description
;
1. Fixed Uiso
 At 1.2 times of:
  All C(H) groups, All C(H,H) groups, All N(H) groups, All N(H,H) groups
 At 1.5 times of:
  All C(H,H,H) groups, All O(H) groups
2. Restrained distances
 C99-C102
 1.5 with sigma of 0.01
 O5-C113
 1.25 with sigma of 0.01
 O13-C122
 1.4 with sigma of 0.01
 O8-C120
 1.45 with sigma of 0.01
 C104-C103 \\sim C107-C108
 with sigma of 0.01
 N7-C110 \\sim N5-C99 \\sim N5-C43 \\sim N7-C43
 with sigma of 0.01
 C101-C100 \\sim C112-C111
 with sigma of 0.01
 N4-C100 \\sim N9-C111
 with sigma of 0.01
 C109-C110 \\sim C102-C99
 with sigma of 0.01
 N9-C113 \\sim C113-N2
 with sigma of 0.01
 N4-C98 \\sim N2-C98 \\sim N9-C113
 with sigma of 0.01
 Cl1-C114 \\sim C114-Cl2
 with sigma of 0.01
 C116-O7 \\sim C117_$1-O11_$1
 with sigma of 0.01
 O9-C121 \\sim C120-O8
 with sigma of 0.01
 O11-C117 \\sim O10-C119
 with sigma of 0.01
 C115-O6 \\sim C118-O12
 with sigma of 0.01
3. Rigid bond restraints
 O6, C115
 with sigma for 1-2 distances of 0.01 and sigma for 1-3 distances of 0.01
 O9, C121
 with sigma for 1-2 distances of 0.01 and sigma for 1-3 distances of 0.01
4. Uiso/Uaniso restraints and constraints
C99 \\sim C102 \\sim C109 \\sim C110: within 2A with sigma of 0.01 and sigma
for terminal atoms of 0.02
C98 \\sim C100 \\sim C101 \\sim C111 \\sim C112: within 2A with sigma of 0.01
and sigma for terminal atoms of 0.02
N4 \\sim N9: within 2A with sigma of 0.01 and sigma for terminal atoms of 0.02
C98 \\sim C113: within 2A with sigma of 0.01 and sigma for terminal atoms of
0.02
O2 \\sim O5: within 2A with sigma of 0.01 and sigma for terminal atoms of 0.02
O6 \\sim O11 \\sim O7 \\sim O10 \\sim O8 \\sim O9: within 2A with sigma of 0.01
and sigma for terminal atoms of 0.02
C115: within 2A with sigma of 0.01 and sigma for terminal atoms of 0.02
O11 \\sim O10 \\sim O9 \\sim O8 \\sim O13 \\sim O12 \\sim O6: within 2A with
sigma of 0.005 and sigma for terminal atoms of 0.01
C114 \\sim C115 \\sim C117 \\sim C116 \\sim C119 \\sim C118 \\sim C120 \\sim
C121 \\sim C122: within 2A with sigma of 0.005 and sigma for terminal atoms of
0.01
Uanis(C108) \\sim Ueq, Uanis(C107) \\sim Ueq, Uanis(C103) \\sim Ueq,
Uanis(C104) \\sim Ueq: with sigma of 0.01 and sigma for terminal atoms of 0.02
Uanis(N6) \\sim Ueq, Uanis(N8) \\sim Ueq, Uanis(C106) \\sim Ueq, Uanis(C105)
\\sim Ueq, Uanis(O4) \\sim Ueq, Uanis(O3) \\sim Ueq: with sigma of 0.01 and
sigma for terminal atoms of 0.02
Uanis(N5) \\sim Ueq, Uanis(N7) \\sim Ueq: with sigma of 0.01 and sigma for
terminal atoms of 0.02
Uanis(C110) \\sim Ueq, Uanis(C99) \\sim Ueq, Uanis(C109) \\sim Ueq, Uanis(C102)
\\sim Ueq: with sigma of 0.01 and sigma for terminal atoms of 0.02
Uanis(N4) \\sim Ueq, Uanis(N9) \\sim Ueq, Uanis(C111) \\sim Ueq, Uanis(C100)
\\sim Ueq: with sigma of 0.01 and sigma for terminal atoms of 0.02
Uanis(C114) \\sim Ueq: with sigma of 0.01 and sigma for terminal atoms of 0.02
Uanis(C117) \\sim Ueq: with sigma of 0.005 and sigma for terminal atoms of 0.01
Uanis(O5) \\sim Ueq, Uanis(O2) \\sim Ueq: with sigma of 0.01 and sigma for
terminal atoms of 0.02
Uanis(C98) \\sim Ueq, Uanis(C113) \\sim Ueq: with sigma of 0.01 and sigma for
terminal atoms of 0.02
Uanis(Cl2) \\sim Ueq: with sigma of 0.005 and sigma for terminal atoms of 0.01
Uanis(C116) \\sim Ueq, Uanis(O7) \\sim Ueq, Uanis(C117) \\sim Ueq, Uanis(O11)
\\sim Ueq: with sigma of 0.01 and sigma for terminal atoms of 0.02
Uanis(O8) \\sim Ueq: with sigma of 0.005 and sigma for terminal atoms of 0.01
Uanis(O9) \\sim Ueq, Uanis(O12) \\sim Ueq: with sigma of 0.005 and sigma for
terminal atoms of 0.01
Uanis(O11) \\sim Ueq: with sigma of 0.005 and sigma for terminal atoms of 0.01
Uanis(O13) \\sim Ueq, Uanis(C122) \\sim Ueq: with sigma of 0.01 and sigma for
terminal atoms of 0.02
Uanis(O13) \\sim Ueq: with sigma of 0.005 and sigma for terminal atoms of 0.01
Uanis(C120) \\sim Ueq: with sigma of 0.01 and sigma for terminal atoms of 0.02
Uanis(O12) \\sim Ueq, Uanis(O6) \\sim Ueq, Uanis(C118) \\sim Ueq, Uanis(C115)
\\sim Ueq: with sigma of 0.005 and sigma for terminal atoms of 0.01
Uanis(C120) \\sim Ueq, Uanis(C122) \\sim Ueq: with sigma of 0.005 and sigma for
terminal atoms of 0.01
Uanis(C121) \\sim Ueq: with sigma of 0.005 and sigma for terminal atoms of 0.01
5. Others
 Sof(H3B)=Sof(O4)=Sof(N6)=Sof(H6)=Sof(C106)=1-FVAR(1)
 Sof(H3A)=Sof(O3)=Sof(N8)=Sof(H8A)=Sof(C105)=FVAR(1)
 Sof(N9)=Sof(H9)=Sof(C111)=Sof(H11C)=Sof(H11D)=Sof(C112)=Sof(H11E)=Sof(H11F)=
 Sof(H11G)=1-FVAR(2)
 Sof(N4)=Sof(H4)=Sof(C100)=Sof(H10A)=Sof(H10B)=Sof(C101)=Sof(H10C)=Sof(H10D)=
 Sof(H10E)=FVAR(2)
 Sof(H2A)=Sof(O2)=Sof(C98)=1-FVAR(3)
 Sof(H2B)=Sof(O5)=Sof(C113)=FVAR(3)
 Fixed Sof: N5(0.5) H5(0.5) C99(0.5) H99A(0.5) H99B(0.5) C102(0.5) H10F(0.5)
 H10G(0.5) H10H(0.5) C103(0.6) H10I(0.6) H10J(0.6) C104(0.6) H10K(0.6)
 H10L(0.6) H10M(0.6) N7(0.5) H7(0.5) C107(0.4) H10N(0.4) H10O(0.4) C108(0.4)
 H10P(0.4) H10Q(0.4) H10R(0.4) C109(0.5) H10S(0.5) H10T(0.5) H10U(0.5)
 C110(0.5) H11A(0.5) H11B(0.5) Cl1(0.5) Cl2(0.5) C114(0.5) H11Q(0.5) H11R(0.5)
 O6(0.6) C115(0.6) H11S(0.6) H11T(0.6) H11U(0.6) O11(0.5) H11(0.5) C117(0.5)
 H11H(0.5) H11I(0.5) H11J(0.5) O7(0.5) H7A(0.5) C116(0.5) H11K(0.5) H11L(0.5)
 H11M(0.5) O10(0.33333) H10(0.33333) C119(0.33333) H11N(0.33333) H11O(0.33333)
 H11P(0.33333) O12(0.4) C118(0.4) H11W(0.4) H11V(0.4) H11X(0.4) O8(0.5)
 H8B(0.5) C120(0.5) H12A(0.5) H12B(0.5) H12C(0.5) O9(0.33333) H9A(0.33333)
 C121(0.33333) H12D(0.33333) H12E(0.33333) H12F(0.33333) O13(0.33333)
 H13(0.33333) C122(0.33333) H12G(0.33333) H12H(0.33333) H12I(0.33333)
6.a Everything fixed:
 H11, H10, H8B, H9A
6.b Riding coordinates:
 N3(H3A), C115(H11S,H11T,H11U), C118(H11W,H11V,H11X)
6.c Secondary CH2 refined with riding coordinates:
 C99(H99A,H99B), C100(H10A,H10B), C103(H10I,H10J), C107(H10N,H10O), C110(H11A,
 H11B), C111(H11C,H11D), C114(H11Q,H11R)
6.d Aromatic/amide H refined with riding coordinates:
 N1(H1), N2(H2A), N2(H2B), N3(H3B), C8(H8), C15(H15), C19(H19), C20(H20),
 C23(H23), C24(H24), C25(H25), C26(H26), C27(H27), C31(H31), C32(H32), C34(H34),
  C35(H35), C37(H37), C38(H38), C39(H39), C41(H41), C42(H42), C44(H44),
 C45(H45), C46(H46), C47(H47), C48(H48), C49(H49), C50(H50), C51(H51), C52(H52),
  C53(H53), C54(H54), C55(H55), C56(H56), C57(H57), C58(H58), C59(H59),
 C60(H60), C61(H61), C62(H62), C63(H63), C64(H64), C65(H65), C66(H66), C67(H67),
  C68(H68), C69(H69), C70(H70), C71(H71), C72(H72), C73(H73), C74(H74),
 C75(H75), C76(H76), C77(H77), C78(H78), C79(H79), C80(H80), C81(H81), C82(H82),
  C83(H83), C84(H84), C85(H85), C86(H86), C87(H87), C88(H88), C89(H89),
 C90(H90), C91(H91), C92(H92), C93(H93), C94(H94), C95(H95), C96(H96), C97(H97),
  N4(H4), N5(H5), N8(H8A), N6(H6), N7(H7), N9(H9)
6.e Idealised Me refined as rotating group:
 C101(H10C,H10D,H10E), C102(H10F,H10G,H10H), C104(H10K,H10L,H10M), C108(H10P,
 H10Q,H10R), C109(H10S,H10T,H10U), C112(H11E,H11F,H11G), C117(H11H,H11I,H11J),
 C116(H11K,H11L,H11M), C119(H11N,H11O,H11P), C120(H12A,H12B,H12C), C121(H12D,
 H12E,H12F), C122(H12G,H12H,H12I)
6.f Idealised tetrahedral OH refined as rotating group:
 O7(H7A), O13(H13)
;
_olex2_submission_special_instructions 'No special instructions were received'
_oxdiff_exptl_absorpt_empirical_details
;
Empirical correction (ABSPACK) includes:
- Absorption correction using spherical harmonics
- Frame scaling
;
_oxdiff_exptl_absorpt_empirical_full_max 1.648
_oxdiff_exptl_absorpt_empirical_full_min 0.598

loop_
_space_group_symop_operation_xyz
'x, y, z'
'-x+1/2, y+1/2, -z+1/2'
'-x, -y, -z'
'x-1/2, -y-1/2, z-1/2'

loop_
_atom_site_label
_atom_site_type_symbol
_atom_site_fract_x
_atom_site_fract_y
_atom_site_fract_z
_atom_site_U_iso_or_equiv
_atom_site_adp_type
_atom_site_occupancy
_atom_site_site_symmetry_order
_atom_site_calc_flag
_atom_site_refinement_flags_posn
_atom_site_refinement_flags_adp
_atom_site_refinement_flags_occupancy
_atom_site_disorder_assembly
_atom_site_disorder_group
Cu1 Cu 0.53647(2) 0.29669(2) 0.23349(2) 0.02286(7) Uani 1 1 d . . . . .
Cu2 Cu 0.47562(2) 0.28296(2) 0.15907(2) 0.02708(8) Uani 1 1 d . . . . .
Cu3 Cu 0.47896(2) 0.34304(2) 0.29490(2) 0.02717(8) Uani 1 1 d . . . . .
Cu4 Cu 0.55758(2) 0.13955(2) 0.25491(2) 0.02589(8) Uani 1 1 d . . . . .
P1 P 0.60535(3) 0.38643(5) 0.22336(2) 0.02703(14) Uani 1 1 d . . . . .
P2 P 0.60517(3) 0.04249(5) 0.30340(2) 0.02972(15) Uani 1 1 d . . . . .
P3 P 0.45837(3) 0.25053(5) 0.07961(2) 0.03177(16) Uani 1 1 d . . . . .
P4 P 0.43003(3) 0.45058(5) 0.32541(3) 0.03342(16) Uani 1 1 d . . . . .
O1 O 0.47320(11) -0.20603(16) 0.15779(11) 0.0728(8) Uani 1 1 d . . . . .
N1 N 0.49667(10) -0.05806(17) 0.17487(10) 0.0452(6) Uani 1 1 d . . . . .
H1 H 0.4875 -0.0101 0.1910 0.054 Uiso 1 1 calc R . . . .
N2 N 0.33612(9) 0.3407(2) 0.14532(9) 0.0502(7) Uani 1 1 d D . . . .
H2A H 0.3562 0.3111 0.1680 0.060 Uiso 0.84(3) 1 calc R . P A 1
H2B H 0.3593 0.3024 0.1595 0.060 Uiso 0.16(3) 1 calc R . P A 2
N3 N 0.45162(11) 0.19216(19) 0.40167(9) 0.0528(7) Uani 1 1 d . . . . .
H3B H 0.4483 0.1973 0.3696 0.063 Uiso 0.37(3) 1 calc R . P B 2
H3A H 0.4465 0.2173 0.3734 0.063 Uiso 0.63(3) 1 d R . P B 1
C1 C 0.52928(10) 0.18789(17) 0.18546(8) 0.0252(5) Uani 1 1 d . . . . .
C2 C 0.53592(9) 0.23935(17) 0.30181(9) 0.0260(5) Uani 1 1 d . . . . .
C3 C 0.58929(10) 0.48287(18) 0.18329(9) 0.0291(6) Uani 1 1 d . . . . .
C4 C 0.54029(12) -0.04845(19) 0.14916(10) 0.0377(7) Uani 1 1 d . . . . .
C5 C 0.56631(11) 0.03562(18) 0.15132(9) 0.0322(6) Uani 1 1 d . . . . .
C6 C 0.52808(10) 0.25815(18) 0.34414(9) 0.0295(6) Uani 1 1 d . . . . .
C7 C 0.63760(10) 0.43743(18) 0.27919(9) 0.0317(6) Uani 1 1 d . . . . .
C8 C 0.55080(13) 0.5365(2) 0.10446(11) 0.0496(8) Uani 1 1 d . . . . .
H8 H 0.5344 0.5240 0.0725 0.060 Uiso 1 1 calc R . . . .
C9 C 0.40102(10) 0.4574(2) 0.15758(10) 0.0361(6) Uani 1 1 d . . . . .
C10 C 0.53527(12) 0.2618(2) 0.39725(10) 0.0380(7) Uani 1 1 d . . . . .
C11 C 0.46551(10) 0.36380(17) 0.22067(9) 0.0271(5) Uani 1 1 d . . . . .
C12 C 0.43612(10) 0.39603(18) 0.18624(9) 0.0282(5) Uani 1 1 d . . . . .
C13 C 0.51573(11) 0.25464(19) 0.04531(9) 0.0339(6) Uani 1 1 d . . . . .
C14 C 0.56932(12) 0.01143(19) 0.35455(10) 0.0363(6) Uani 1 1 d . . . . .
C15 C 0.59948(13) 0.5713(2) 0.19666(11) 0.0443(7) Uani 1 1 d . . . . .
H15 H 0.6165 0.5845 0.2283 0.053 Uiso 1 1 calc R . . . .
C16 C 0.45883(10) 0.5631(2) 0.32115(11) 0.0373(6) Uani 1 1 d . . . . .
C17 C 0.36651(11) 0.4591(2) 0.28831(11) 0.0377(7) Uani 1 1 d . . . . .
C18 C 0.66672(11) 0.09514(19) 0.32978(9) 0.0337(6) Uani 1 1 d . . . . .
C19 C 0.56576(11) 0.2495(2) 0.06912(10) 0.0385(7) Uani 1 1 d . . . . .
H19 H 0.5705 0.2431 0.1037 0.046 Uiso 1 1 calc R . . . .
C20 C 0.34620(12) 0.5389(2) 0.26826(13) 0.0513(8) Uani 1 1 d . . . . .
H20 H 0.3659 0.5933 0.2726 0.062 Uiso 1 1 calc R . . . .
C21 C 0.62742(10) -0.06473(18) 0.27986(10) 0.0330(6) Uani 1 1 d . . . . .
C22 C 0.65820(10) 0.32901(19) 0.19620(10) 0.0334(6) Uani 1 1 d . . . . .
C23 C 0.62186(12) -0.1469(2) 0.30336(11) 0.0415(7) Uani 1 1 d . . . . .
H23 H 0.6046 -0.1491 0.3322 0.050 Uiso 1 1 calc R . . . .
C24 C 0.61073(13) 0.0468(2) 0.12657(11) 0.0446(7) Uani 1 1 d . . . . .
H24 H 0.6284 0.1035 0.1282 0.054 Uiso 1 1 calc R . . . .
C25 C 0.66722(12) -0.2230(2) 0.24353(13) 0.0489(8) Uani 1 1 d . . . . .
H25 H 0.6813 -0.2770 0.2315 0.059 Uiso 1 1 calc R . . . .
C26 C 0.48047(12) 0.5860(2) 0.27857(12) 0.0462(7) Uani 1 1 d . . . . .
H26 H 0.4820 0.5420 0.2536 0.055 Uiso 1 1 calc R . . . .
C27 C 0.56391(12) 0.4662(2) 0.13680(10) 0.0425(7) Uani 1 1 d . . . . .
H27 H 0.5555 0.4057 0.1271 0.051 Uiso 1 1 calc R . . . .
C28 C 0.54758(10) 0.11217(18) 0.17760(9) 0.0281(5) Uani 1 1 d . . . . .
C29 C 0.41232(11) 0.3217(2) 0.04141(10) 0.0390(7) Uani 1 1 d . . . . .
C30 C 0.35094(11) 0.4293(2) 0.13648(11) 0.0445(8) Uani 1 1 d . . . . .
C31 C 0.58147(13) 0.3007(2) 0.42044(11) 0.0524(8) Uani 1 1 d . . . . .
H31 H 0.6068 0.3253 0.4013 0.063 Uiso 1 1 calc R . . . .
C32 C 0.69179(12) 0.4474(2) 0.28850(12) 0.0460(7) Uani 1 1 d . . . . .
H32 H 0.7141 0.4272 0.2652 0.055 Uiso 1 1 calc R . . . .
C33 C 0.41249(13) 0.4479(2) 0.38784(11) 0.0465(8) Uani 1 1 d . . . . .
C34 C 0.65249(11) -0.0632(2) 0.23739(10) 0.0401(7) Uani 1 1 d . . . . .
H34 H 0.6557 -0.0077 0.2206 0.048 Uiso 1 1 calc R . . . .
C35 C 0.55953(14) -0.1182(2) 0.12142(12) 0.0493(8) Uani 1 1 d . . . . .
H35 H 0.5422 -0.1752 0.1190 0.059 Uiso 1 1 calc R . . . .
C36 C 0.43336(11) 0.1354(2) 0.07175(10) 0.0377(6) Uani 1 1 d . . . . .
C37 C 0.67265(12) -0.1416(2) 0.21950(12) 0.0454(7) Uani 1 1 d . . . . .
H37 H 0.6902 -0.1398 0.1908 0.055 Uiso 1 1 calc R . . . .
C38 C 0.56152(14) 0.6237(2) 0.11859(12) 0.0508(8) Uani 1 1 d . . . . .
H38 H 0.5526 0.6721 0.0965 0.061 Uiso 1 1 calc R . . . .
C39 C 0.67434(12) 0.2454(2) 0.21577(13) 0.0457(7) Uani 1 1 d . . . . .
H39 H 0.6582 0.2215 0.2425 0.055 Uiso 1 1 calc R . . . .
C40 C 0.49760(13) 0.2270(2) 0.42601(11) 0.0459(8) Uani 1 1 d . . . . .
C41 C 0.75774(13) 0.1875(3) 0.36487(12) 0.0545(9) Uani 1 1 d . . . . .
H41 H 0.7888 0.2187 0.3772 0.065 Uiso 1 1 calc R . . . .
C42 C 0.41679(13) 0.5471(2) 0.15126(11) 0.0460(8) Uani 1 1 d . . . . .
H42 H 0.4505 0.5666 0.1651 0.055 Uiso 1 1 calc R . . . .
C43 C 0.46607(14) -0.1346(2) 0.17798(14) 0.0542(9) Uani 1 1 d D . . . .
C44 C 0.49971(14) 0.6721(2) 0.27215(15) 0.0610(10) Uani 1 1 d . . . . .
H44 H 0.5139 0.6872 0.2427 0.073 Uiso 1 1 calc R . . . .
C45 C 0.42387(14) 0.4134(2) 0.03955(12) 0.0512(8) Uani 1 1 d . . . . .
H45 H 0.4537 0.4368 0.0590 0.061 Uiso 1 1 calc R . . . .
C46 C 0.36781(13) 0.2888(3) 0.01419(11) 0.0526(8) Uani 1 1 d . . . . .
H46 H 0.3589 0.2265 0.0153 0.063 Uiso 1 1 calc R . . . .
C47 C 0.62950(15) -0.0230(2) 0.09982(12) 0.0552(9) Uani 1 1 d . . . . .
H47 H 0.6599 -0.0148 0.0833 0.066 Uiso 1 1 calc R . . . .
C48 C 0.51551(13) -0.0007(2) 0.34492(12) 0.0496(8) Uani 1 1 d . . . . .
H48 H 0.4991 0.0088 0.3127 0.060 Uiso 1 1 calc R . . . .
C49 C 0.58512(15) 0.6415(2) 0.16454(12) 0.0577(9) Uani 1 1 d . . . . .
H49 H 0.5917 0.7024 0.1745 0.069 Uiso 1 1 calc R . . . .
C50 C 0.60358(15) -0.1043(2) 0.09759(12) 0.0578(9) Uani 1 1 d . . . . .
H50 H 0.6163 -0.1524 0.0791 0.069 Uiso 1 1 calc R . . . .
C51 C 0.66504(13) 0.1845(2) 0.34509(13) 0.0563(9) Uani 1 1 d . . . . .
H51 H 0.6323 0.2151 0.3434 0.068 Uiso 1 1 calc R . . . .
C52 C 0.60601(13) 0.4674(2) 0.31375(11) 0.0480(8) Uani 1 1 d . . . . .
H52 H 0.5690 0.4599 0.3081 0.058 Uiso 1 1 calc R . . . .
C53 C 0.68184(12) 0.3621(2) 0.15698(12) 0.0484(8) Uani 1 1 d . . . . .
H53 H 0.6714 0.4191 0.1431 0.058 Uiso 1 1 calc R . . . .
C54 C 0.60931(12) 0.2536(2) 0.04327(11) 0.0456(7) Uani 1 1 d . . . . .
H54 H 0.6436 0.2497 0.0601 0.055 Uiso 1 1 calc R . . . .
C55 C 0.45862(15) 0.6275(2) 0.35777(14) 0.0585(9) Uani 1 1 d . . . . .
H55 H 0.4450 0.6126 0.3876 0.070 Uiso 1 1 calc R . . . .
C56 C 0.50997(13) 0.2616(2) -0.00553(11) 0.0512(8) Uani 1 1 d . . . . .
H56 H 0.4758 0.2638 -0.0227 0.061 Uiso 1 1 calc R . . . .
C57 C 0.71344(13) 0.1967(2) 0.19679(15) 0.0587(9) Uani 1 1 d . . . . .
H57 H 0.7246 0.1403 0.2109 0.070 Uiso 1 1 calc R . . . .
C58 C 0.64144(13) -0.2256(2) 0.28480(13) 0.0510(8) Uani 1 1 d . . . . .
H58 H 0.6370 -0.2817 0.3007 0.061 Uiso 1 1 calc R . . . .
C59 C 0.59269(15) -0.0011(3) 0.40151(11) 0.0602(10) Uani 1 1 d . . . . .
H59 H 0.6294 0.0074 0.4090 0.072 Uiso 1 1 calc R . . . .
C60 C 0.71523(12) 0.0539(2) 0.33206(13) 0.0537(9) Uani 1 1 d . . . . .
H60 H 0.7177 -0.0072 0.3217 0.064 Uiso 1 1 calc R . . . .
C61 C 0.76021(14) 0.1002(3) 0.34915(16) 0.0679(11) Uani 1 1 d . . . . .
H61 H 0.7933 0.0709 0.3500 0.081 Uiso 1 1 calc R . . . .
C62 C 0.60275(13) 0.2632(2) -0.00683(12) 0.0487(8) Uani 1 1 d . . . . .
H62 H 0.6325 0.2685 -0.0245 0.058 Uiso 1 1 calc R . . . .
C63 C 0.73636(13) 0.2300(3) 0.15735(15) 0.0629(10) Uani 1 1 d . . . . .
H63 H 0.7628 0.1960 0.1439 0.075 Uiso 1 1 calc R . . . .
C64 C 0.50853(17) 0.2293(3) 0.47716(12) 0.0637(10) Uani 1 1 d . . . . .
H64 H 0.4841 0.2045 0.4972 0.076 Uiso 1 1 calc R . . . .
C65 C 0.33767(12) 0.3801(2) 0.28045(14) 0.0546(9) Uani 1 1 d . . . . .
H65 H 0.3518 0.3243 0.2930 0.065 Uiso 1 1 calc R . . . .
C66 C 0.49832(15) 0.7361(3) 0.30845(18) 0.0727(12) Uani 1 1 d . . . . .
H66 H 0.5112 0.7955 0.3040 0.087 Uiso 1 1 calc R . . . .
C67 C 0.44677(15) 0.0764(2) 0.03654(14) 0.0609(10) Uani 1 1 d . . . . .
H67 H 0.4701 0.0955 0.0139 0.073 Uiso 1 1 calc R . . . .
C68 C 0.31864(13) 0.4920(3) 0.10985(14) 0.0680(12) Uani 1 1 d . . . . .
H68 H 0.2848 0.4743 0.0954 0.082 Uiso 1 1 calc R . . . .
C69 C 0.34913(17) 0.4392(3) -0.01753(14) 0.0735(12) Uani 1 1 d . . . . .
H69 H 0.3279 0.4791 -0.0383 0.088 Uiso 1 1 calc R . . . .
C70 C 0.33592(16) 0.3498(4) -0.01525(13) 0.0744(12) Uani 1 1 d . . . . .
H70 H 0.3049 0.3284 -0.0337 0.089 Uiso 1 1 calc R . . . .
C71 C 0.72101(13) 0.3119(3) 0.13767(13) 0.0609(10) Uani 1 1 d . . . . .
H71 H 0.7371 0.3350 0.1107 0.073 Uiso 1 1 calc R . . . .
C72 C 0.55298(14) 0.2651(3) -0.03123(12) 0.0570(9) Uani 1 1 d . . . . .
H72 H 0.5484 0.2690 -0.0659 0.068 Uiso 1 1 calc R . . . .
C73 C 0.26811(14) 0.4625(3) 0.23549(15) 0.0689(11) Uani 1 1 d . . . . .
H73 H 0.2340 0.4641 0.2181 0.083 Uiso 1 1 calc R . . . .
C74 C 0.50896(18) -0.0388(3) 0.42803(15) 0.0688(11) Uani 1 1 d . . . . .
H74 H 0.4885 -0.0558 0.4534 0.083 Uiso 1 1 calc R . . . .
C75 C 0.71321(15) 0.4871(2) 0.33219(14) 0.0603(10) Uani 1 1 d . . . . .
H75 H 0.7502 0.4934 0.3387 0.072 Uiso 1 1 calc R . . . .
C76 C 0.48528(16) -0.0266(3) 0.38156(15) 0.0641(10) Uani 1 1 d . . . . .
H76 H 0.4486 -0.0357 0.3744 0.077 Uiso 1 1 calc R . . . .
C77 C 0.39222(18) 0.4708(3) 0.00953(14) 0.0677(11) Uani 1 1 d . . . . .
H77 H 0.4010 0.5332 0.0080 0.081 Uiso 1 1 calc R . . . .
C78 C 0.71045(14) 0.2296(3) 0.36280(14) 0.0634(10) Uani 1 1 d . . . . .
H78 H 0.7085 0.2905 0.3736 0.076 Uiso 1 1 calc R . . . .
C79 C 0.29681(14) 0.5396(3) 0.24169(15) 0.0673(11) Uani 1 1 d . . . . .
H79 H 0.2831 0.5946 0.2278 0.081 Uiso 1 1 calc R . . . .
C80 C 0.39826(16) 0.1062(2) 0.10332(13) 0.0622(10) Uani 1 1 d . . . . .
H80 H 0.3884 0.1462 0.1278 0.075 Uiso 1 1 calc R . . . .
C81 C 0.68152(18) 0.5169(2) 0.36556(13) 0.0651(11) Uani 1 1 d . . . . .
H81 H 0.6965 0.5437 0.3952 0.078 Uiso 1 1 calc R . . . .
C82 C 0.39227(18) -0.0380(3) 0.06531(15) 0.0704(11) Uani 1 1 d . . . . .
H82 H 0.3786 -0.0978 0.0634 0.084 Uiso 1 1 calc R . . . .
C83 C 0.59044(17) 0.3035(3) 0.47116(13) 0.0731(12) Uani 1 1 d . . . . .
H83 H 0.6215 0.3306 0.4867 0.088 Uiso 1 1 calc R . . . .
C84 C 0.62782(17) 0.5082(3) 0.35648(12) 0.0636(10) Uani 1 1 d . . . . .
H84 H 0.6058 0.5302 0.3795 0.076 Uiso 1 1 calc R . . . .
C85 C 0.45117(17) 0.4347(3) 0.42575(13) 0.0659(11) Uani 1 1 d . . . . .
H85 H 0.4862 0.4239 0.4189 0.079 Uiso 1 1 calc R . . . .
C86 C 0.28825(14) 0.3823(3) 0.25434(16) 0.0702(11) Uani 1 1 d . . . . .
H86 H 0.2683 0.3282 0.2495 0.084 Uiso 1 1 calc R . . . .
C87 C 0.47813(17) 0.7134(3) 0.35113(17) 0.0784(13) Uani 1 1 d . . . . .
H87 H 0.4776 0.7572 0.3764 0.094 Uiso 1 1 calc R . . . .
C88 C 0.37734(19) 0.0204(3) 0.09991(15) 0.0773(13) Uani 1 1 d . . . . .
H88 H 0.3527 0.0018 0.1214 0.093 Uiso 1 1 calc R . . . .
C89 C 0.33566(17) 0.5790(3) 0.10453(16) 0.0775(14) Uani 1 1 d . . . . .
H89 H 0.3133 0.6207 0.0861 0.093 Uiso 1 1 calc R . . . .
C90 C 0.36115(16) 0.4626(3) 0.39861(15) 0.0738(12) Uani 1 1 d . . . . .
H90 H 0.3336 0.4711 0.3730 0.089 Uiso 1 1 calc R . . . .
C91 C 0.42635(18) -0.0112(3) 0.03371(17) 0.0774(13) Uani 1 1 d . . . . .
H91 H 0.4363 -0.0520 0.0097 0.093 Uiso 1 1 calc R . . . .
C92 C 0.38338(16) 0.6074(3) 0.12480(14) 0.0655(11) Uani 1 1 d . . . . .
H92 H 0.3939 0.6684 0.1209 0.079 Uiso 1 1 calc R . . . .
C93 C 0.5615(2) -0.0268(3) 0.43831(13) 0.0777(13) Uani 1 1 d . . . . .
H93 H 0.5774 -0.0359 0.4708 0.093 Uiso 1 1 calc R . . . .
C94 C 0.55434(19) 0.2670(3) 0.49837(13) 0.0796(13) Uani 1 1 d . . . . .
H94 H 0.5611 0.2678 0.5330 0.095 Uiso 1 1 calc R . . . .
C95 C 0.4395(2) 0.4369(3) 0.47473(15) 0.0882(15) Uani 1 1 d . . . . .
H95 H 0.4664 0.4277 0.5008 0.106 Uiso 1 1 calc R . . . .
C96 C 0.3890(3) 0.4525(3) 0.48427(17) 0.0987(17) Uani 1 1 d . . . . .
H96 H 0.3809 0.4547 0.5172 0.118 Uiso 1 1 calc R . . . .
C97 C 0.3506(2) 0.4648(4) 0.44721(19) 0.1066(18) Uani 1 1 d . . . . .
H97 H 0.3157 0.4751 0.4545 0.128 Uiso 1 1 calc R . . . .
O2 O 0.2680(3) 0.3186(9) 0.0850(3) 0.088(3) Uani 0.84(3) 1 d . U P A 1
O3 O 0.3981(4) 0.1973(12) 0.4649(3) 0.085(3) Uani 0.63(3) 1 d . U P B 1
N4 N 0.2839(8) 0.2094(9) 0.1411(7) 0.061(4) Uani 0.49(3) 1 d D U P A 1
H4 H 0.3064 0.1867 0.1643 0.073 Uiso 0.49(3) 1 calc R . P A 1
N5 N 0.4218(4) -0.1245(11) 0.2023(5) 0.061(4) Uani 0.5 1 d D U P C 1
H5 H 0.4131 -0.0682 0.2081 0.074 Uiso 0.5 1 calc R . P C 1
N8 N 0.3629(5) 0.1606(12) 0.3879(4) 0.075(3) Uani 0.63(3) 1 d . U P B 1
H8A H 0.3695 0.1493 0.3577 0.090 Uiso 0.63(3) 1 calc R . P B 1
C98 C 0.2934(2) 0.2935(6) 0.1226(2) 0.0555(18) Uani 0.84(3) 1 d D U P A 1
C99 C 0.3877(4) -0.1928(11) 0.2195(4) 0.077(3) Uani 0.5 1 d D U P C 1
H99A H 0.3806 -0.1808 0.2536 0.093 Uiso 0.5 1 calc R . P C 1
H99B H 0.4030 -0.2541 0.2176 0.093 Uiso 0.5 1 calc R . P C 1
C100 C 0.2375(6) 0.1565(16) 0.1234(10) 0.089(4) Uani 0.49(3) 1 d D U P A 1
H10A H 0.2401 0.0974 0.1405 0.107 Uiso 0.49(3) 1 calc R . P A 1
H10B H 0.2393 0.1441 0.0882 0.107 Uiso 0.49(3) 1 calc R . P A 1
C101 C 0.1835(6) 0.1950(13) 0.1287(10) 0.094(4) Uani 0.49(3) 1 d D U P A 1
H10C H 0.1805 0.2080 0.1632 0.140 Uiso 0.49(3) 1 calc GR . P A 1
H10D H 0.1566 0.1509 0.1166 0.140 Uiso 0.49(3) 1 calc GR . P A 1
H10E H 0.1785 0.2510 0.1097 0.140 Uiso 0.49(3) 1 calc GR . P A 1
C102 C 0.3399(3) -0.1831(5) 0.1854(3) 0.064(2) Uani 0.5 1 d D U P C 1
H10F H 0.3234 -0.1246 0.1908 0.096 Uiso 0.5 1 calc GR . P C 1
H10G H 0.3155 -0.2321 0.1909 0.096 Uiso 0.5 1 calc GR . P C 1
H10H H 0.3491 -0.1860 0.1517 0.096 Uiso 0.5 1 calc GR . P C 1
C103 C 0.3086(3) 0.1537(6) 0.4004(3) 0.089(2) Uani 0.6 1 d D U P B 1
H10I H 0.3087 0.1399 0.4357 0.106 Uiso 0.6 1 calc R . P B 1
H10J H 0.2900 0.1043 0.3814 0.106 Uiso 0.6 1 calc R . P B 1
C104 C 0.2816(4) 0.2409(7) 0.3890(4) 0.127(4) Uani 0.6 1 d D U P B 1
H10K H 0.2586 0.2547 0.4142 0.190 Uiso 0.6 1 calc GR . P B 1
H10L H 0.2607 0.2366 0.3571 0.190 Uiso 0.6 1 calc GR . P B 1
H10M H 0.3078 0.2892 0.3880 0.190 Uiso 0.6 1 calc GR . P B 1
C105 C 0.4025(6) 0.1839(11) 0.4216(5) 0.061(3) Uani 0.63(3) 1 d . U P B 1
O4 O 0.4086(8) 0.145(3) 0.4638(6) 0.109(7) Uani 0.37(3) 1 d . U P B 2
O5 O 0.2546(14) 0.352(2) 0.1006(18) 0.077(7) Uani 0.16(3) 1 d D U P A 2
N6 N 0.3740(8) 0.1206(17) 0.3893(7) 0.077(5) Uani 0.37(3) 1 d . U P B 2
H6 H 0.3782 0.1283 0.3582 0.093 Uiso 0.37(3) 1 calc R . P B 2
N7 N 0.4324(5) -0.1219(11) 0.2137(5) 0.059(3) Uani 0.5 1 d D U P C 2
H7 H 0.4346 -0.0800 0.2365 0.071 Uiso 0.5 1 calc R . P C 2
N9 N 0.2784(7) 0.2272(10) 0.1504(6) 0.058(3) Uani 0.51(3) 1 d D U P A 2
H9 H 0.3021 0.2057 0.1729 0.069 Uiso 0.51(3) 1 calc R . P A 2
C106 C 0.4114(10) 0.151(2) 0.4210(10) 0.072(6) Uani 0.37(3) 1 d . U P B 2
C107 C 0.3268(6) 0.0755(11) 0.3996(6) 0.119(5) Uani 0.4 1 d D U P B 2
H10N H 0.2967 0.0952 0.3765 0.143 Uiso 0.4 1 calc R . P B 2
H10O H 0.3190 0.0891 0.4334 0.143 Uiso 0.4 1 calc R . P B 2
C108 C 0.3371(7) -0.0234(13) 0.3939(7) 0.147(6) Uani 0.4 1 d D U P B 2
H10P H 0.3368 -0.0379 0.3591 0.220 Uiso 0.4 1 calc GR . P B 2
H10Q H 0.3097 -0.0584 0.4077 0.220 Uiso 0.4 1 calc GR . P B 2
H10R H 0.3714 -0.0387 0.4112 0.220 Uiso 0.4 1 calc GR . P B 2
C109 C 0.3546(5) -0.1876(9) 0.2390(5) 0.132(4) Uani 0.5 1 d D U P C 2
H10S H 0.3400 -0.1262 0.2390 0.198 Uiso 0.5 1 calc GR . P C 2
H10T H 0.3708 -0.2028 0.2719 0.198 Uiso 0.5 1 calc GR . P C 2
H10U H 0.3264 -0.2308 0.2292 0.198 Uiso 0.5 1 calc GR . P C 2
C110 C 0.3932(5) -0.1920(13) 0.2053(6) 0.096(4) Uani 0.5 1 d D U P C 2
H11A H 0.3756 -0.1864 0.1716 0.115 Uiso 0.5 1 calc R . P C 2
H11B H 0.4106 -0.2519 0.2082 0.115 Uiso 0.5 1 calc R . P C 2
C111 C 0.2329(6) 0.1711(15) 0.1337(9) 0.085(4) Uani 0.51(3) 1 d D U P A 2
H11C H 0.2368 0.1092 0.1475 0.102 Uiso 0.51(3) 1 calc R . P A 2
H11D H 0.2280 0.1672 0.0976 0.102 Uiso 0.51(3) 1 calc R . P A 2
C112 C 0.1873(6) 0.2199(15) 0.1529(9) 0.109(5) Uani 0.51(3) 1 d D U P A 2
H11E H 0.1799 0.2759 0.1343 0.163 Uiso 0.51(3) 1 calc GR . P A 2
H11F H 0.1964 0.2347 0.1875 0.163 Uiso 0.51(3) 1 calc GR . P A 2
H11G H 0.1562 0.1809 0.1493 0.163 Uiso 0.51(3) 1 calc GR . P A 2
C113 C 0.2853(7) 0.3127(17) 0.1319(15) 0.058(6) Uani 0.16(3) 1 d D U P A 2
P5 P 0.37706(3) 0.11004(6) 0.25250(3) 0.0456(2) Uani 1 1 d . . . . .
F1 F 0.41108(7) 0.16828(14) 0.29378(7) 0.0607(5) Uani 1 1 d . . . . .
F2 F 0.43011(8) 0.07434(15) 0.23403(9) 0.0724(6) Uani 1 1 d . . . . .
F3 F 0.37805(9) 0.19403(14) 0.21669(8) 0.0700(6) Uani 1 1 d . . . . .
F4 F 0.34296(9) 0.05392(15) 0.21108(8) 0.0728(6) Uani 1 1 d . . . . .
F5 F 0.32477(8) 0.14676(16) 0.27184(10) 0.0838(7) Uani 1 1 d . . . . .
F6 F 0.37682(10) 0.02635(16) 0.28838(9) 0.0823(7) Uani 1 1 d . . . . .
Cl1 Cl 0.35706(16) -0.0691(3) 0.44346(17) 0.1498(13) Uani 0.5 1 d D . P D 1
Cl2 Cl 0.28865(12) -0.0075(3) 0.51357(13) 0.1453(14) Uani 0.5 1 d D U P D 1
C114 C 0.3204(5) -0.0956(9) 0.4891(4) 0.114(4) Uani 0.5 1 d D U P D 1
H11Q H 0.3436 -0.1247 0.5157 0.137 Uiso 0.5 1 calc R . P D 1
H11R H 0.2938 -0.1409 0.4766 0.137 Uiso 0.5 1 calc R . P D 1
O6 O 0.3543(3) 0.2658(5) 0.5785(2) 0.0844(17) Uani 0.6 1 d D U P E 1
C115 C 0.3353(5) 0.2475(9) 0.5312(3) 0.122(3) Uani 0.6 1 d D U P E 1
H11S H 0.3329 0.3033 0.5132 0.182 Uiso 0.6 1 d R . P E 1
H11T H 0.3570 0.2057 0.5158 0.182 Uiso 0.6 1 d R . P E 1
H11U H 0.3008 0.2222 0.5317 0.182 Uiso 0.6 1 d R . P E 1
O11 O 0.2402(3) 0.6238(6) 0.5308(4) 0.110(3) Uani 0.5 1 d D U P F 1
H11 H 0.2468 0.5721 0.5228 0.166 Uiso 0.5 1 d . . P G 1
C117 C 0.2662(5) 0.6853(9) 0.5025(4) 0.119(3) Uani 0.5 1 d D U P F 1
H11H H 0.2604 0.6677 0.4679 0.178 Uiso 0.5 1 calc GR . P F 1
H11I H 0.3039 0.6846 0.5133 0.178 Uiso 0.5 1 calc GR . P F 1
H11J H 0.2523 0.7464 0.5064 0.178 Uiso 0.5 1 calc GR . P F 1
O7 O 0.2886(4) -0.2196(6) 0.4954(3) 0.128(3) Uani 0.5 1 d D U P H 2
H7A H 0.2751 -0.2100 0.4667 0.192 Uiso 0.5 1 calc GR . P H 2
C116 C 0.3127(5) -0.1394(8) 0.5149(4) 0.111(3) Uani 0.5 1 d D U P H 2
H11K H 0.3448 -0.1279 0.4994 0.167 Uiso 0.5 1 calc GR . P H 2
H11L H 0.3216 -0.1463 0.5502 0.167 Uiso 0.5 1 calc GR . P H 2
H11M H 0.2885 -0.0884 0.5085 0.167 Uiso 0.5 1 calc GR . P H 2
O10 O 0.2765(6) 0.6084(10) 0.5270(6) 0.135(4) Uani 0.3333 1 d D U P I 2
H10 H 0.2791 0.6590 0.5389 0.203 Uiso 0.3333 1 d . . P J 2
C119 C 0.2276(6) 0.5794(14) 0.5053(6) 0.103(4) Uani 0.3333 1 d D U P I 2
H11N H 0.1999 0.6068 0.5224 0.154 Uiso 0.3333 1 calc GR . P I 2
H11O H 0.2255 0.5133 0.5075 0.154 Uiso 0.3333 1 calc GR . P I 2
H11P H 0.2232 0.5978 0.4709 0.154 Uiso 0.3333 1 calc GR . P I 2
O12 O 0.3919(4) 0.2725(6) 0.5794(3) 0.091(3) Uani 0.4 1 d D U P K 2
C118 C 0.3497(8) 0.2337(16) 0.5542(8) 0.138(6) Uani 0.4 1 d D U P K 2
H11W H 0.3598 0.2417 0.5219 0.206 Uiso 0.4 1 d R . P K 2
H11V H 0.3493 0.1703 0.5619 0.206 Uiso 0.4 1 d R . P K 2
H11X H 0.3153 0.2586 0.5558 0.206 Uiso 0.4 1 d R . P K 2
O8 O 0.2643(4) 0.2936(7) 0.5248(3) 0.129(3) Uani 0.5 1 d D U P L 3
H8B H 0.2757 0.2926 0.5500 0.193 Uiso 0.5 1 d . . P M 3
C120 C 0.2257(5) 0.3576(10) 0.5096(6) 0.137(4) Uani 0.5 1 d D U P L 3
H12A H 0.2366 0.4172 0.5225 0.206 Uiso 0.5 1 calc GR . P L 3
H12B H 0.1925 0.3403 0.5218 0.206 Uiso 0.5 1 calc GR . P L 3
H12C H 0.2209 0.3599 0.4738 0.206 Uiso 0.5 1 calc GR . P L 3
O9 O 0.2653(6) 0.3695(12) 0.5287(5) 0.147(4) Uani 0.3333 1 d D U P N 4
H9A H 0.2940 0.3878 0.5246 0.221 Uiso 0.3333 1 d . . P O 4
C121 C 0.2258(6) 0.4323(12) 0.5128(7) 0.100(4) Uani 0.3333 1 d D U P N 4
H12D H 0.2402 0.4938 0.5158 0.151 Uiso 0.3333 1 calc GR . P N 4
H12E H 0.1966 0.4266 0.5328 0.151 Uiso 0.3333 1 calc GR . P N 4
H12F H 0.2132 0.4203 0.4785 0.151 Uiso 0.3333 1 calc GR . P N 4
O13 O 0.2689(5) 0.1178(10) 0.5226(5) 0.135(4) Uani 0.3333 1 d D U P P 5
H13 H 0.2438 0.0832 0.5133 0.203 Uiso 0.3333 1 calc GR . P P 5
C122 C 0.2545(9) 0.2076(13) 0.5114(7) 0.139(7) Uani 0.3333 1 d D U P P 5
H12G H 0.2854 0.2468 0.5175 0.209 Uiso 0.3333 1 calc GR . P P 5
H12H H 0.2277 0.2269 0.5320 0.209 Uiso 0.3333 1 calc GR . P P 5
H12I H 0.2405 0.2119 0.4769 0.209 Uiso 0.3333 1 calc GR . P P 5

loop_
_atom_site_aniso_label
_atom_site_aniso_U_11
_atom_site_aniso_U_22
_atom_site_aniso_U_33
_atom_site_aniso_U_23
_atom_site_aniso_U_13
_atom_site_aniso_U_12
Cu1 0.02406(15) 0.02124(16) 0.02334(15) -0.00168(12) 0.00281(11) 0.00038(12)
Cu2 0.03079(16) 0.02623(17) 0.02334(15) -0.00122(12) -0.00120(12) 0.00304(13)
Cu3 0.02848(16) 0.02753(17) 0.02611(15) -0.00147(13) 0.00577(12) 0.00485(13)
Cu4 0.03051(16) 0.02236(16) 0.02434(15) -0.00047(12) 0.00085(12) 0.00379(13)
P1 0.0268(3) 0.0235(3) 0.0309(3) -0.0016(3) 0.0034(3) -0.0026(3)
P2 0.0341(4) 0.0266(4) 0.0276(3) 0.0009(3) -0.0008(3) 0.0049(3)
P3 0.0375(4) 0.0326(4) 0.0239(3) -0.0015(3) -0.0027(3) 0.0026(3)
P4 0.0338(4) 0.0310(4) 0.0372(4) -0.0037(3) 0.0120(3) 0.0061(3)
O1 0.0877(19) 0.0312(13) 0.101(2) -0.0182(13) 0.0177(16) -0.0072(13)
N1 0.0488(15) 0.0287(13) 0.0587(16) -0.0104(12) 0.0091(13) 0.0015(12)
N2 0.0318(13) 0.069(2) 0.0478(15) 0.0169(14) -0.0037(11) -0.0015(13)
N3 0.0695(19) 0.0550(18) 0.0366(14) 0.0068(13) 0.0185(13) -0.0112(15)
C1 0.0301(13) 0.0241(13) 0.0210(11) -0.0004(10) 0.0013(10) 0.0009(11)
C2 0.0285(13) 0.0234(13) 0.0259(12) 0.0002(10) 0.0012(10) 0.0033(10)
C3 0.0282(13) 0.0298(14) 0.0302(13) -0.0001(11) 0.0070(10) -0.0010(11)
C4 0.0458(16) 0.0286(15) 0.0369(15) -0.0072(12) -0.0034(13) 0.0084(13)
C5 0.0432(15) 0.0278(15) 0.0251(13) -0.0026(11) 0.0003(11) 0.0105(12)
C6 0.0338(14) 0.0255(14) 0.0292(13) 0.0004(11) 0.0038(11) 0.0037(11)
C7 0.0380(14) 0.0242(14) 0.0318(14) 0.0027(11) -0.0009(11) -0.0070(11)
C8 0.061(2) 0.055(2) 0.0303(15) 0.0061(14) -0.0056(14) -0.0135(17)
C9 0.0332(14) 0.0414(17) 0.0348(14) 0.0079(13) 0.0085(12) 0.0135(13)
C10 0.0508(17) 0.0382(17) 0.0246(13) -0.0029(12) 0.0022(12) 0.0104(14)
C11 0.0282(12) 0.0239(13) 0.0296(13) -0.0038(11) 0.0044(10) 0.0010(11)
C12 0.0266(12) 0.0269(14) 0.0323(13) -0.0009(11) 0.0086(11) 0.0023(11)
C13 0.0424(15) 0.0292(15) 0.0298(14) -0.0026(11) 0.0026(12) 0.0012(12)
C14 0.0502(17) 0.0261(14) 0.0327(14) 0.0038(12) 0.0050(12) 0.0062(13)
C15 0.0604(19) 0.0287(16) 0.0402(16) -0.0002(13) -0.0115(14) 0.0023(14)
C16 0.0314(14) 0.0333(16) 0.0482(17) -0.0054(13) 0.0081(12) 0.0050(12)
C17 0.0311(14) 0.0393(17) 0.0446(16) -0.0034(13) 0.0135(12) 0.0048(13)
C18 0.0371(14) 0.0333(15) 0.0294(13) 0.0036(12) -0.0020(11) 0.0007(12)
C19 0.0483(17) 0.0369(16) 0.0300(14) -0.0005(12) 0.0029(12) 0.0017(14)
C20 0.0407(17) 0.047(2) 0.066(2) 0.0035(17) 0.0067(15) 0.0068(15)
C21 0.0337(14) 0.0287(15) 0.0351(14) -0.0015(12) -0.0035(11) 0.0073(12)
C22 0.0255(13) 0.0337(15) 0.0414(15) -0.0069(12) 0.0052(11) -0.0032(11)
C23 0.0444(16) 0.0341(17) 0.0456(17) 0.0003(13) 0.0036(13) 0.0037(13)
C24 0.0552(19) 0.0411(18) 0.0388(16) -0.0012(14) 0.0110(14) 0.0106(15)
C25 0.0432(17) 0.0386(19) 0.063(2) -0.0178(16) -0.0058(15) 0.0110(14)
C26 0.0512(18) 0.0355(17) 0.0544(19) -0.0014(15) 0.0166(15) 0.0024(14)
C27 0.0564(19) 0.0357(17) 0.0353(15) -0.0016(13) 0.0037(14) -0.0131(14)
C28 0.0313(13) 0.0292(14) 0.0229(12) -0.0033(10) -0.0012(10) -0.0010(11)
C29 0.0426(16) 0.0486(19) 0.0250(13) 0.0007(12) -0.0001(12) 0.0078(14)
C30 0.0342(15) 0.059(2) 0.0412(16) 0.0189(15) 0.0105(13) 0.0100(15)
C31 0.055(2) 0.065(2) 0.0361(16) -0.0095(16) -0.0023(14) 0.0075(17)
C32 0.0425(17) 0.0389(18) 0.0539(19) -0.0047(15) -0.0065(14) -0.0026(14)
C33 0.063(2) 0.0374(18) 0.0424(17) -0.0054(14) 0.0228(16) 0.0054(15)
C34 0.0460(17) 0.0356(16) 0.0380(15) 0.0004(13) 0.0011(13) 0.0070(14)
C35 0.065(2) 0.0326(17) 0.0489(18) -0.0147(14) -0.0006(16) 0.0094(15)
C36 0.0444(16) 0.0368(16) 0.0306(14) -0.0033(12) -0.0025(12) -0.0001(13)
C37 0.0405(16) 0.048(2) 0.0469(17) -0.0109(15) 0.0006(13) 0.0086(15)
C38 0.069(2) 0.0369(18) 0.0439(18) 0.0124(14) -0.0052(16) -0.0011(16)
C39 0.0372(16) 0.0372(17) 0.064(2) -0.0005(15) 0.0106(14) 0.0011(14)
C40 0.064(2) 0.0436(19) 0.0317(15) 0.0026(13) 0.0118(14) 0.0082(16)
C41 0.0452(18) 0.061(2) 0.054(2) 0.0027(17) -0.0096(15) -0.0122(17)
C42 0.0569(19) 0.0372(18) 0.0473(17) 0.0093(14) 0.0205(15) 0.0135(15)
C43 0.058(2) 0.0324(18) 0.072(2) 0.0000(17) 0.0040(18) -0.0013(16)
C44 0.056(2) 0.049(2) 0.082(3) 0.0037(19) 0.0267(19) -0.0035(17)
C45 0.062(2) 0.044(2) 0.0457(18) 0.0028(15) -0.0019(15) 0.0089(16)
C46 0.0499(19) 0.066(2) 0.0389(17) -0.0042(16) -0.0090(14) 0.0060(17)
C47 0.068(2) 0.056(2) 0.0454(19) -0.0061(16) 0.0205(16) 0.0174(19)
C48 0.0509(19) 0.0449(19) 0.0540(19) 0.0118(15) 0.0098(15) 0.0003(15)
C49 0.089(3) 0.0271(17) 0.052(2) 0.0029(15) -0.0150(18) -0.0022(17)
C50 0.079(3) 0.047(2) 0.0478(19) -0.0182(16) 0.0099(18) 0.0215(19)
C51 0.0442(18) 0.048(2) 0.073(2) -0.0226(18) -0.0108(16) 0.0072(16)
C52 0.0500(18) 0.052(2) 0.0428(17) -0.0107(15) 0.0085(14) -0.0144(16)
C53 0.0398(16) 0.052(2) 0.0548(19) -0.0005(16) 0.0130(14) 0.0031(15)
C54 0.0436(17) 0.0486(19) 0.0440(17) -0.0032(15) 0.0026(14) 0.0000(15)
C55 0.069(2) 0.045(2) 0.064(2) -0.0172(17) 0.0208(19) -0.0060(18)
C56 0.0517(19) 0.071(2) 0.0302(15) 0.0056(15) 0.0000(14) 0.0018(17)
C57 0.0379(17) 0.045(2) 0.093(3) -0.0063(19) 0.0064(18) 0.0073(15)
C58 0.059(2) 0.0268(16) 0.066(2) -0.0008(15) 0.0030(17) 0.0048(15)
C59 0.070(2) 0.076(3) 0.0345(17) 0.0068(17) 0.0044(16) -0.003(2)
C60 0.0422(17) 0.0400(19) 0.076(2) -0.0069(17) -0.0066(16) 0.0088(15)
C61 0.0390(18) 0.064(3) 0.096(3) -0.010(2) -0.0106(19) 0.0090(18)
C62 0.056(2) 0.0439(19) 0.0488(19) -0.0005(15) 0.0181(16) -0.0029(16)
C63 0.0387(18) 0.069(3) 0.082(3) -0.026(2) 0.0112(18) 0.0110(18)
C64 0.093(3) 0.069(3) 0.0315(17) 0.0057(17) 0.0169(18) 0.008(2)
C65 0.0404(17) 0.045(2) 0.079(2) -0.0108(18) 0.0126(17) 0.0009(15)
C66 0.065(2) 0.042(2) 0.113(4) -0.012(2) 0.021(2) -0.0145(19)
C67 0.067(2) 0.048(2) 0.072(2) -0.0189(18) 0.0278(19) -0.0105(18)
C68 0.0344(17) 0.102(3) 0.069(2) 0.035(2) 0.0088(16) 0.025(2)
C69 0.079(3) 0.090(3) 0.050(2) 0.016(2) -0.002(2) 0.042(3)
C70 0.058(2) 0.111(4) 0.050(2) 0.000(2) -0.0190(18) 0.016(2)
C71 0.0447(19) 0.085(3) 0.056(2) -0.008(2) 0.0216(16) -0.0017(19)
C72 0.068(2) 0.073(3) 0.0310(16) 0.0059(16) 0.0101(16) 0.0019(19)
C73 0.0387(19) 0.088(3) 0.079(3) -0.012(2) 0.0010(18) 0.011(2)
C74 0.090(3) 0.060(2) 0.063(3) 0.0096(19) 0.037(2) -0.001(2)
C75 0.059(2) 0.049(2) 0.066(2) -0.0038(18) -0.0239(19) -0.0122(17)
C76 0.063(2) 0.056(2) 0.077(3) 0.013(2) 0.027(2) -0.0017(19)
C77 0.094(3) 0.054(2) 0.056(2) 0.0127(18) 0.011(2) 0.027(2)
C78 0.056(2) 0.049(2) 0.080(3) -0.0173(19) -0.0181(19) 0.0010(17)
C79 0.049(2) 0.072(3) 0.080(3) 0.010(2) 0.0027(19) 0.017(2)
C80 0.091(3) 0.048(2) 0.052(2) -0.0113(17) 0.0262(19) -0.014(2)
C81 0.101(3) 0.046(2) 0.0431(19) -0.0059(16) -0.018(2) -0.023(2)
C82 0.098(3) 0.044(2) 0.070(3) -0.0091(19) 0.014(2) -0.017(2)
C83 0.077(3) 0.099(3) 0.0394(19) -0.020(2) -0.0130(19) 0.008(2)
C84 0.089(3) 0.060(2) 0.0435(19) -0.0167(17) 0.0147(19) -0.027(2)
C85 0.091(3) 0.062(2) 0.046(2) -0.0055(18) 0.015(2) 0.026(2)
C86 0.0427(19) 0.073(3) 0.096(3) -0.027(2) 0.013(2) -0.0111(19)
C87 0.088(3) 0.052(2) 0.099(3) -0.031(2) 0.028(3) -0.021(2)
C88 0.113(4) 0.055(2) 0.069(3) -0.006(2) 0.031(2) -0.028(2)
C89 0.067(3) 0.087(3) 0.083(3) 0.050(3) 0.029(2) 0.044(2)
C90 0.071(3) 0.094(3) 0.062(2) -0.003(2) 0.034(2) 0.011(2)
C91 0.094(3) 0.052(2) 0.091(3) -0.033(2) 0.030(3) -0.010(2)
C92 0.076(3) 0.050(2) 0.076(3) 0.0295(19) 0.036(2) 0.030(2)
C93 0.112(4) 0.087(3) 0.0349(19) 0.0117(19) 0.011(2) 0.000(3)
C94 0.105(3) 0.107(4) 0.0251(17) -0.006(2) 0.000(2) 0.018(3)
C95 0.144(5) 0.075(3) 0.047(2) -0.002(2) 0.017(3) 0.029(3)
C96 0.155(5) 0.095(4) 0.055(3) -0.001(3) 0.050(3) 0.018(4)
C97 0.106(4) 0.145(5) 0.079(3) -0.009(3) 0.062(3) 0.012(4)
O2 0.050(3) 0.153(6) 0.057(3) 0.031(3) -0.014(2) -0.024(3)
O3 0.094(5) 0.119(8) 0.049(3) -0.006(4) 0.041(3) -0.015(5)
N4 0.052(5) 0.060(5) 0.067(6) -0.010(5) -0.010(5) -0.001(4)
N5 0.052(6) 0.039(5) 0.093(7) -0.020(5) 0.011(5) -0.017(4)
N8 0.071(5) 0.098(7) 0.060(4) -0.006(5) 0.026(3) -0.023(5)
C98 0.033(2) 0.084(4) 0.049(3) 0.007(3) 0.005(2) -0.003(2)
C99 0.076(4) 0.056(4) 0.112(6) 0.001(5) 0.064(4) -0.020(4)
C100 0.067(5) 0.097(6) 0.100(7) -0.002(5) -0.008(5) -0.020(5)
C101 0.061(6) 0.094(8) 0.124(11) 0.011(8) 0.005(7) -0.021(6)
C102 0.046(4) 0.037(4) 0.112(6) 0.003(4) 0.024(4) -0.006(3)
C103 0.078(5) 0.113(6) 0.081(5) -0.003(4) 0.038(4) -0.043(5)
C104 0.090(6) 0.130(8) 0.169(9) 0.042(7) 0.051(6) -0.028(6)
C105 0.075(6) 0.064(6) 0.051(4) 0.005(5) 0.031(4) -0.012(5)
O4 0.113(9) 0.161(17) 0.061(6) 0.026(9) 0.046(6) -0.015(10)
O5 0.050(11) 0.101(13) 0.074(13) 0.020(10) -0.020(10) -0.012(9)
N6 0.072(8) 0.087(9) 0.077(7) 0.010(7) 0.022(6) -0.021(7)
N7 0.045(5) 0.040(5) 0.092(7) -0.007(5) 0.011(5) -0.015(4)
N9 0.043(4) 0.064(5) 0.065(6) -0.007(5) 0.005(4) -0.011(4)
C106 0.079(9) 0.079(10) 0.061(8) 0.016(8) 0.027(6) 0.007(8)
C107 0.098(8) 0.137(9) 0.128(8) 0.015(8) 0.033(7) -0.016(7)
C108 0.111(10) 0.183(15) 0.151(13) 0.039(12) 0.036(10) -0.027(11)
C109 0.122(7) 0.096(7) 0.185(9) 0.001(7) 0.046(7) -0.019(6)
C110 0.095(5) 0.073(5) 0.126(7) 0.002(6) 0.046(5) -0.011(5)
C111 0.061(5) 0.094(6) 0.096(7) 0.000(5) -0.010(4) -0.027(4)
C112 0.070(6) 0.125(10) 0.132(11) 0.008(9) 0.011(7) -0.037(6)
C113 0.047(8) 0.073(8) 0.053(8) 0.004(7) 0.007(6) -0.004(7)
P5 0.0452(4) 0.0428(5) 0.0485(5) -0.0023(4) 0.0044(4) -0.0043(4)
F1 0.0563(11) 0.0752(14) 0.0499(11) -0.0102(10) 0.0034(9) -0.0185(10)
F2 0.0651(13) 0.0618(14) 0.0953(16) -0.0137(12) 0.0317(12) 0.0008(11)
F3 0.0836(15) 0.0514(12) 0.0703(13) 0.0133(10) -0.0144(11) -0.0143(11)
F4 0.0821(15) 0.0660(14) 0.0687(13) -0.0150(11) 0.0002(11) -0.0272(12)
F5 0.0471(12) 0.0832(17) 0.124(2) -0.0333(15) 0.0227(12) -0.0104(11)
F6 0.0960(17) 0.0692(15) 0.0814(15) 0.0251(12) 0.0079(13) -0.0193(13)
Cl1 0.136(3) 0.140(3) 0.172(4) -0.006(3) 0.009(3) -0.013(2)
Cl2 0.0831(18) 0.222(4) 0.124(2) 0.040(3) -0.0187(17) -0.031(2)
C114 0.140(7) 0.100(7) 0.100(7) -0.017(5) 0.002(6) -0.039(6)
O6 0.121(4) 0.088(4) 0.046(3) 0.012(2) 0.023(3) 0.025(4)
C115 0.137(7) 0.156(7) 0.078(5) 0.014(5) 0.039(5) 0.021(6)
O11 0.072(4) 0.110(5) 0.143(6) 0.043(4) -0.019(5) -0.021(5)
C117 0.113(6) 0.134(7) 0.104(6) 0.006(6) -0.014(5) 0.018(6)
O7 0.131(6) 0.126(7) 0.115(6) 0.013(5) -0.041(5) 0.013(5)
C116 0.134(7) 0.097(7) 0.095(7) -0.010(6) -0.030(6) -0.023(6)
O10 0.147(9) 0.114(8) 0.142(8) 0.032(7) -0.005(9) 0.004(8)
C119 0.101(9) 0.123(10) 0.090(8) 0.007(8) 0.037(7) 0.033(8)
O12 0.131(6) 0.078(4) 0.063(4) 0.019(3) 0.014(5) -0.001(5)
C118 0.144(8) 0.151(8) 0.119(9) 0.014(7) 0.024(7) 0.019(7)
O8 0.171(6) 0.130(6) 0.101(4) 0.014(5) 0.087(4) -0.007(5)
C120 0.109(6) 0.157(8) 0.144(7) -0.003(7) 0.007(6) -0.046(6)
O9 0.159(7) 0.166(8) 0.122(6) 0.018(7) 0.042(6) 0.025(6)
C121 0.081(6) 0.112(7) 0.110(7) -0.028(7) 0.021(6) -0.017(6)
O13 0.152(8) 0.152(8) 0.114(7) -0.053(6) 0.067(6) -0.006(7)
C122 0.147(11) 0.159(11) 0.114(10) -0.006(9) 0.024(8) -0.022(9)

loop_
_atom_type_symbol
_atom_type_description
_atom_type_scat_dispersion_real
_atom_type_scat_dispersion_imag
_atom_type_scat_source
C C 0.0033 0.0016 'International Tables Vol C Tables 4.2.6.8 and 6.1.1.4'
H H 0.0000 0.0000 'International Tables Vol C Tables 4.2.6.8 and 6.1.1.4'
Cl Cl 0.1484 0.1585 'International Tables Vol C Tables 4.2.6.8 and 6.1.1.4'
Cu Cu 0.3201 1.2651 'International Tables Vol C Tables 4.2.6.8 and 6.1.1.4'
F F 0.0171 0.0103 'International Tables Vol C Tables 4.2.6.8 and 6.1.1.4'
N N 0.0061 0.0033 'International Tables Vol C Tables 4.2.6.8 and 6.1.1.4'
O O 0.0106 0.0060 'International Tables Vol C Tables 4.2.6.8 and 6.1.1.4'
P P 0.1023 0.0942 'International Tables Vol C Tables 4.2.6.8 and 6.1.1.4'

loop_
_geom_angle_atom_site_label_1
_geom_angle_atom_site_label_2
_geom_angle_atom_site_label_3
_geom_angle
_geom_angle_site_symmetry_1
_geom_angle_site_symmetry_3
_geom_angle_publ_flag
Cu2 Cu1 Cu3 102.885(15) . . ?
Cu4 Cu1 Cu2 103.181(14) . . ?
Cu4 Cu1 Cu3 103.472(14) . . ?
P1 Cu1 Cu2 112.57(2) . . ?
P1 Cu1 Cu3 117.26(2) . . ?
P1 Cu1 Cu4 115.72(2) . . ?
C1 Cu1 Cu2 52.98(7) . . ?
C1 Cu1 Cu3 129.40(7) . . ?
C1 Cu1 Cu4 54.53(7) . . ?
C1 Cu1 P1 113.26(7) . . ?
C2 Cu1 Cu2 131.49(7) . . ?
C2 Cu1 Cu3 54.86(7) . . ?
C2 Cu1 Cu4 54.03(7) . . ?
C2 Cu1 P1 115.93(7) . . ?
C2 Cu1 C1 104.66(10) . . ?
C2 Cu1 C11 105.09(10) . . ?
C11 Cu1 Cu2 55.02(7) . . ?
C11 Cu1 Cu3 53.26(7) . . ?
C11 Cu1 Cu4 131.68(7) . . ?
C11 Cu1 P1 112.57(7) . . ?
C11 Cu1 C1 104.25(10) . . ?
P3 Cu2 Cu1 151.40(2) . . ?
C1 Cu2 Cu1 54.21(7) . . ?
C1 Cu2 P3 104.77(7) . . ?
C1 Cu2 C11 103.86(10) . . ?
C1 Cu2 C12 137.86(10) . . ?
C11 Cu2 Cu1 53.37(7) . . ?
C11 Cu2 P3 151.35(7) . . ?
C11 Cu2 C12 34.00(10) . . ?
C12 Cu2 Cu1 85.74(7) . . ?
C12 Cu2 P3 117.36(7) . . ?
P4 Cu3 Cu1 148.90(2) . . ?
C2 Cu3 Cu1 53.06(7) . . ?
C2 Cu3 P4 152.86(7) . . ?
C2 Cu3 C6 33.65(9) . . ?
C6 Cu3 Cu1 85.21(7) . . ?
C6 Cu3 P4 119.38(7) . . ?
C11 Cu3 Cu1 53.68(7) . . ?
C11 Cu3 P4 103.01(7) . . ?
C11 Cu3 C2 103.78(10) . . ?
C11 Cu3 C6 137.43(10) . . ?
P2 Cu4 Cu1 148.05(2) . . ?
C1 Cu4 Cu1 53.82(7) . . ?
C1 Cu4 P2 151.42(7) . . ?
C1 Cu4 C28 33.94(9) . . ?
C2 Cu4 Cu1 53.62(7) . . ?
C2 Cu4 P2 104.53(7) . . ?
C2 Cu4 C1 103.61(10) . . ?
C2 Cu4 C28 137.45(10) . . ?
C28 Cu4 Cu1 86.59(7) . . ?
C28 Cu4 P2 117.99(7) . . ?
C3 P1 Cu1 114.00(9) . . ?
C3 P1 C7 103.81(12) . . ?
C3 P1 C22 104.21(12) . . ?
C7 P1 Cu1 115.42(9) . . ?
C22 P1 Cu1 113.80(9) . . ?
C22 P1 C7 104.32(12) . . ?
C14 P2 Cu4 109.60(9) . . ?
C14 P2 C18 106.55(13) . . ?
C14 P2 C21 104.97(13) . . ?
C18 P2 Cu4 110.81(9) . . ?
C21 P2 Cu4 121.15(9) . . ?
C21 P2 C18 102.69(12) . . ?
C13 P3 Cu2 114.28(9) . . ?
C29 P3 Cu2 119.15(10) . . ?
C29 P3 C13 100.93(13) . . ?
C36 P3 Cu2 110.25(9) . . ?
C36 P3 C13 105.16(13) . . ?
C36 P3 C29 105.75(14) . . ?
C16 P4 Cu3 112.01(9) . . ?
C16 P4 C17 104.08(13) . . ?
C17 P4 Cu3 109.84(9) . . ?
C33 P4 Cu3 122.84(11) . . ?
C33 P4 C16 102.83(14) . . ?
C33 P4 C17 103.43(14) . . ?
C4 N1 H1 116.4 . . ?
C43 N1 H1 116.4 . . ?
C43 N1 C4 127.3(3) . . ?
C30 N2 H2A 116.2 . . ?
C30 N2 H2B 119.9 . . ?
C98 N2 H2A 116.2 . . ?
C98 N2 C30 127.6(4) . . ?
C113 N2 H2B 119.9 . . ?
C113 N2 C30 120.2(9) . . ?
C40 N3 H3B 115.9 . . ?
C40 N3 H3A 108.3 . . ?
C40 N3 C105 125.6(6) . . ?
C105 N3 H3A 109.2 . . ?
C106 N3 H3B 115.9 . . ?
C106 N3 C40 128.3(12) . . ?
Cu1 C1 Cu4 71.64(8) . . ?
Cu2 C1 Cu1 72.81(8) . . ?
Cu2 C1 Cu4 135.40(12) . . ?
C28 C1 Cu1 143.1(2) . . ?
C28 C1 Cu2 144.1(2) . . ?
C28 C1 Cu4 75.59(16) . . ?
Cu1 C2 Cu3 72.07(8) . . ?
Cu1 C2 Cu4 72.35(8) . . ?
Cu4 C2 Cu3 133.53(12) . . ?
C6 C2 Cu1 141.7(2) . . ?
C6 C2 Cu3 74.97(16) . . ?
C6 C2 Cu4 145.9(2) . . ?
C15 C3 P1 123.9(2) . . ?
C15 C3 C27 118.1(3) . . ?
C27 C3 P1 118.0(2) . . ?
N1 C4 C5 118.1(2) . . ?
N1 C4 C35 123.3(3) . . ?
C35 C4 C5 118.6(3) . . ?
C4 C5 C28 121.9(2) . . ?
C24 C5 C4 119.4(3) . . ?
C24 C5 C28 118.7(3) . . ?
C2 C6 Cu3 71.38(16) . . ?
C2 C6 C10 160.1(3) . . ?
C10 C6 Cu3 127.86(19) . . ?
C32 C7 P1 123.4(2) . . ?
C52 C7 P1 117.6(2) . . ?
C52 C7 C32 119.0(3) . . ?
C27 C8 H8 120.1 . . ?
C38 C8 H8 120.1 . . ?
C38 C8 C27 119.8(3) . . ?
C30 C9 C12 121.6(3) . . ?
C42 C9 C12 119.2(3) . . ?
C42 C9 C30 119.2(3) . . ?
C31 C10 C6 118.7(3) . . ?
C31 C10 C40 119.2(3) . . ?
C40 C10 C6 122.0(3) . . ?
Cu1 C11 Cu2 71.61(8) . . ?
Cu3 C11 Cu1 73.06(8) . . ?
Cu3 C11 Cu2 133.66(13) . . ?
C12 C11 Cu1 139.9(2) . . ?
C12 C11 Cu2 73.81(16) . . ?
C12 C11 Cu3 147.0(2) . . ?
C9 C12 Cu2 126.18(19) . . ?
C11 C12 Cu2 72.19(16) . . ?
C11 C12 C9 161.1(3) . . ?
C19 C13 P3 120.7(2) . . ?
C19 C13 C56 118.3(3) . . ?
C56 C13 P3 121.0(2) . . ?
C48 C14 P2 117.3(2) . . ?
C59 C14 P2 123.7(3) . . ?
C59 C14 C48 119.0(3) . . ?
C3 C15 H15 119.6 . . ?
C3 C15 C49 120.7(3) . . ?
C49 C15 H15 119.6 . . ?
C26 C16 P4 118.4(2) . . ?
C55 C16 P4 123.0(2) . . ?
C55 C16 C26 118.6(3) . . ?
C20 C17 P4 123.8(2) . . ?
C20 C17 C65 119.0(3) . . ?
C65 C17 P4 117.2(2) . . ?
C51 C18 P2 118.0(2) . . ?
C60 C18 P2 124.2(2) . . ?
C60 C18 C51 117.6(3) . . ?
C13 C19 H19 119.6 . . ?
C13 C19 C54 120.9(3) . . ?
C54 C19 H19 119.6 . . ?
C17 C20 H20 120.0 . . ?
C17 C20 C79 120.0(3) . . ?
C79 C20 H20 120.0 . . ?
C23 C21 P2 122.8(2) . . ?
C23 C21 C34 118.9(3) . . ?
C34 C21 P2 118.3(2) . . ?
C39 C22 P1 117.2(2) . . ?
C53 C22 P1 124.2(2) . . ?
C53 C22 C39 118.6(3) . . ?
C21 C23 H23 119.9 . . ?
C58 C23 C21 120.1(3) . . ?
C58 C23 H23 119.9 . . ?
C5 C24 H24 119.4 . . ?
C47 C24 C5 121.2(3) . . ?
C47 C24 H24 119.4 . . ?
C37 C25 H25 120.0 . . ?
C58 C25 H25 120.0 . . ?
C58 C25 C37 120.0(3) . . ?
C16 C26 H26 119.6 . . ?
C44 C26 C16 120.8(3) . . ?
C44 C26 H26 119.6 . . ?
C3 C27 H27 119.5 . . ?
C8 C27 C3 120.9(3) . . ?
C8 C27 H27 119.5 . . ?
C1 C28 Cu4 70.47(15) . . ?
C1 C28 C5 160.2(3) . . ?
C5 C28 Cu4 128.89(18) . . ?
C45 C29 P3 117.1(2) . . ?
C46 C29 P3 123.6(3) . . ?
C46 C29 C45 119.3(3) . . ?
N2 C30 C9 117.2(3) . . ?
N2 C30 C68 123.9(3) . . ?
C68 C30 C9 118.8(3) . . ?
C10 C31 H31 119.7 . . ?
C83 C31 C10 120.5(3) . . ?
C83 C31 H31 119.7 . . ?
C7 C32 H32 120.2 . . ?
C7 C32 C75 119.7(3) . . ?
C75 C32 H32 120.2 . . ?
C85 C33 P4 119.2(3) . . ?
C85 C33 C90 118.7(3) . . ?
C90 C33 P4 122.0(3) . . ?
C21 C34 H34 119.7 . . ?
C37 C34 C21 120.7(3) . . ?
C37 C34 H34 119.7 . . ?
C4 C35 H35 119.9 . . ?
C50 C35 C4 120.1(3) . . ?
C50 C35 H35 119.9 . . ?
C67 C36 P3 124.4(2) . . ?
C67 C36 C80 118.2(3) . . ?
C80 C36 P3 117.4(2) . . ?
C25 C37 H37 120.1 . . ?
C34 C37 C25 119.8(3) . . ?
C34 C37 H37 120.1 . . ?
C8 C38 H38 120.0 . . ?
C8 C38 C49 120.0(3) . . ?
C49 C38 H38 120.0 . . ?
C22 C39 H39 119.6 . . ?
C57 C39 C22 120.9(3) . . ?
C57 C39 H39 119.6 . . ?
N3 C40 C10 117.5(3) . . ?
N3 C40 C64 123.9(3) . . ?
C64 C40 C10 118.6(3) . . ?
C61 C41 H41 120.3 . . ?
C78 C41 H41 120.3 . . ?
C78 C41 C61 119.4(3) . . ?
C9 C42 H42 119.9 . . ?
C92 C42 C9 120.2(3) . . ?
C92 C42 H42 119.9 . . ?
O1 C43 N1 124.6(3) . . ?
O1 C43 N5 119.0(7) . . ?
O1 C43 N7 125.2(7) . . ?
N1 C43 N5 116.1(7) . . ?
N1 C43 N7 109.4(7) . . ?
C26 C44 H44 120.0 . . ?
C66 C44 C26 120.1(4) . . ?
C66 C44 H44 120.0 . . ?
C29 C45 H45 119.8 . . ?
C77 C45 C29 120.4(3) . . ?
C77 C45 H45 119.8 . . ?
C29 C46 H46 120.7 . . ?
C29 C46 C70 118.7(4) . . ?
C70 C46 H46 120.7 . . ?
C24 C47 H47 120.6 . . ?
C50 C47 C24 118.9(3) . . ?
C50 C47 H47 120.6 . . ?
C14 C48 H48 119.4 . . ?
C14 C48 C76 121.2(3) . . ?
C76 C48 H48 119.4 . . ?
C15 C49 H49 119.8 . . ?
C38 C49 C15 120.4(3) . . ?
C38 C49 H49 119.8 . . ?
C35 C50 H50 119.1 . . ?
C47 C50 C35 121.8(3) . . ?
C47 C50 H50 119.1 . . ?
C18 C51 H51 119.6 . . ?
C78 C51 C18 120.9(3) . . ?
C78 C51 H51 119.6 . . ?
C7 C52 H52 119.7 . . ?
C84 C52 C7 120.6(3) . . ?
C84 C52 H52 119.7 . . ?
C22 C53 H53 119.9 . . ?
C22 C53 C71 120.1(3) . . ?
C71 C53 H53 119.9 . . ?
C19 C54 H54 120.1 . . ?
C62 C54 C19 119.9(3) . . ?
C62 C54 H54 120.1 . . ?
C16 C55 H55 119.9 . . ?
C87 C55 C16 120.3(3) . . ?
C87 C55 H55 119.9 . . ?
C13 C56 H56 119.5 . . ?
C72 C56 C13 121.0(3) . . ?
C72 C56 H56 119.5 . . ?
C39 C57 H57 120.0 . . ?
C63 C57 C39 120.0(3) . . ?
C63 C57 H57 120.0 . . ?
C23 C58 H58 119.8 . . ?
C25 C58 C23 120.4(3) . . ?
C25 C58 H58 119.8 . . ?
C14 C59 H59 120.4 . . ?
C14 C59 C93 119.1(4) . . ?
C93 C59 H59 120.4 . . ?
C18 C60 H60 119.6 . . ?
C61 C60 C18 120.8(3) . . ?
C61 C60 H60 119.6 . . ?
C41 C61 C60 120.8(3) . . ?
C41 C61 H61 119.6 . . ?
C60 C61 H61 119.6 . . ?
C54 C62 H62 120.1 . . ?
C72 C62 C54 119.8(3) . . ?
C72 C62 H62 120.1 . . ?
C57 C63 H63 120.0 . . ?
C71 C63 C57 119.9(3) . . ?
C71 C63 H63 120.0 . . ?
C40 C64 H64 119.8 . . ?
C94 C64 C40 120.3(4) . . ?
C94 C64 H64 119.8 . . ?
C17 C65 H65 119.9 . . ?
C17 C65 C86 120.3(3) . . ?
C86 C65 H65 119.9 . . ?
C44 C66 H66 120.2 . . ?
C87 C66 C44 119.5(4) . . ?
C87 C66 H66 120.2 . . ?
C36 C67 H67 119.8 . . ?
C36 C67 C91 120.5(3) . . ?
C91 C67 H67 119.8 . . ?
C30 C68 H68 120.0 . . ?
C89 C68 C30 120.0(4) . . ?
C89 C68 H68 120.0 . . ?
C70 C69 H69 119.9 . . ?
C77 C69 H69 119.9 . . ?
C77 C69 C70 120.1(4) . . ?
C46 C70 H70 119.6 . . ?
C69 C70 C46 120.8(4) . . ?
C69 C70 H70 119.6 . . ?
C53 C71 H71 119.8 . . ?
C63 C71 C53 120.5(3) . . ?
C63 C71 H71 119.8 . . ?
C56 C72 C62 120.1(3) . . ?
C56 C72 H72 120.0 . . ?
C62 C72 H72 120.0 . . ?
C79 C73 H73 120.0 . . ?
C79 C73 C86 120.0(4) . . ?
C86 C73 H73 120.0 . . ?
C76 C74 H74 119.7 . . ?
C93 C74 H74 119.7 . . ?
C93 C74 C76 120.6(3) . . ?
C32 C75 H75 119.7 . . ?
C81 C75 C32 120.5(3) . . ?
C81 C75 H75 119.7 . . ?
C48 C76 H76 120.4 . . ?
C74 C76 C48 119.2(4) . . ?
C74 C76 H76 120.4 . . ?
C45 C77 H77 119.7 . . ?
C69 C77 C45 120.7(4) . . ?
C69 C77 H77 119.7 . . ?
C41 C78 C51 120.5(3) . . ?
C41 C78 H78 119.7 . . ?
C51 C78 H78 119.7 . . ?
C20 C79 H79 119.7 . . ?
C73 C79 C20 120.7(4) . . ?
C73 C79 H79 119.7 . . ?
C36 C80 H80 119.4 . . ?
C88 C80 C36 121.3(3) . . ?
C88 C80 H80 119.4 . . ?
C75 C81 H81 119.9 . . ?
C75 C81 C84 120.3(3) . . ?
C84 C81 H81 119.9 . . ?
C88 C82 H82 119.7 . . ?
C91 C82 H82 119.7 . . ?
C91 C82 C88 120.6(4) . . ?
C31 C83 H83 120.3 . . ?
C94 C83 C31 119.4(4) . . ?
C94 C83 H83 120.3 . . ?
C52 C84 H84 120.0 . . ?
C81 C84 C52 119.9(3) . . ?
C81 C84 H84 120.0 . . ?
C33 C85 H85 119.6 . . ?
C33 C85 C95 120.8(4) . . ?
C95 C85 H85 119.6 . . ?
C65 C86 H86 120.0 . . ?
C73 C86 C65 120.1(4) . . ?
C73 C86 H86 120.0 . . ?
C55 C87 H87 119.6 . . ?
C66 C87 C55 120.7(4) . . ?
C66 C87 H87 119.6 . . ?
C80 C88 H88 120.3 . . ?
C82 C88 C80 119.5(4) . . ?
C82 C88 H88 120.3 . . ?
C68 C89 H89 119.0 . . ?
C92 C89 C68 122.0(3) . . ?
C92 C89 H89 119.0 . . ?
C33 C90 H90 120.3 . . ?
C97 C90 C33 119.4(4) . . ?
C97 C90 H90 120.3 . . ?
C67 C91 H91 120.0 . . ?
C82 C91 C67 119.9(4) . . ?
C82 C91 H91 120.0 . . ?
C42 C92 H92 120.1 . . ?
C89 C92 C42 119.7(4) . . ?
C89 C92 H92 120.1 . . ?
C59 C93 H93 119.6 . . ?
C74 C93 C59 120.9(4) . . ?
C74 C93 H93 119.6 . . ?
C64 C94 H94 119.1 . . ?
C83 C94 C64 121.9(3) . . ?
C83 C94 H94 119.1 . . ?
C85 C95 H95 120.4 . . ?
C96 C95 C85 119.3(5) . . ?
C96 C95 H95 120.4 . . ?
C95 C96 H96 119.8 . . ?
C97 C96 C95 120.4(4) . . ?
C97 C96 H96 119.8 . . ?
C90 C97 H97 119.3 . . ?
C96 C97 C90 121.4(5) . . ?
C96 C97 H97 119.3 . . ?
C98 N4 H4 119.0 . . ?
C98 N4 C100 122.1(17) . . ?
C100 N4 H4 119.0 . . ?
C43 N5 H5 115.2 . . ?
C43 N5 C99 129.6(11) . . ?
C99 N5 H5 115.2 . . ?
C103 N8 H8A 119.4 . . ?
C105 N8 H8A 119.4 . . ?
C105 N8 C103 121.1(10) . . ?
O2 C98 N2 123.5(5) . . ?
O2 C98 N4 119.3(9) . . ?
N4 C98 N2 116.8(8) . . ?
N5 C99 H99A 111.3 . . ?
N5 C99 H99B 111.3 . . ?
N5 C99 C102 102.3(10) . . ?
H99A C99 H99B 109.2 . . ?
C102 C99 H99A 111.3 . . ?
C102 C99 H99B 111.3 . . ?
N4 C100 H10A 107.6 . . ?
N4 C100 H10B 107.6 . . ?
N4 C100 C101 119.0(17) . . ?
H10A C100 H10B 107.0 . . ?
C101 C100 H10A 107.6 . . ?
C101 C100 H10B 107.6 . . ?
C100 C101 H10C 109.5 . . ?
C100 C101 H10D 109.5 . . ?
C100 C101 H10E 109.5 . . ?
H10C C101 H10D 109.5 . . ?
H10C C101 H10E 109.5 . . ?
H10D C101 H10E 109.5 . . ?
C99 C102 H10F 109.5 . . ?
C99 C102 H10G 109.5 . . ?
C99 C102 H10H 109.5 . . ?
H10F C102 H10G 109.5 . . ?
H10F C102 H10H 109.5 . . ?
H10G C102 H10H 109.5 . . ?
N8 C103 H10I 109.9 . . ?
N8 C103 H10J 109.9 . . ?
N8 C103 C104 108.8(9) . . ?
H10I C103 H10J 108.3 . . ?
C104 C103 H10I 109.9 . . ?
C104 C103 H10J 109.9 . . ?
C103 C104 H10K 109.5 . . ?
C103 C104 H10L 109.5 . . ?
C103 C104 H10M 109.5 . . ?
H10K C104 H10L 109.5 . . ?
H10K C104 H10M 109.5 . . ?
H10L C104 H10M 109.5 . . ?
O3 C105 N3 122.3(11) . . ?
O3 C105 N8 125.0(12) . . ?
N8 C105 N3 112.7(10) . . ?
C106 N6 H6 116.5 . . ?
C106 N6 C107 127(2) . . ?
C107 N6 H6 116.5 . . ?
C43 N7 H7 127.3 . . ?
C43 N7 C110 105.4(9) . . ?
C110 N7 H7 127.3 . . ?
C111 N9 H9 118.9 . . ?
C113 N9 H9 118.9 . . ?
C113 N9 C111 122.1(17) . . ?
O4 C106 N3 124(2) . . ?
O4 C106 N6 121(2) . . ?
N6 C106 N3 115(2) . . ?
N6 C107 H10N 110.6 . . ?
N6 C107 H10O 110.6 . . ?
N6 C107 C108 105.7(16) . . ?
H10N C107 H10O 108.7 . . ?
C108 C107 H10N 110.6 . . ?
C108 C107 H10O 110.6 . . ?
C107 C108 H10P 109.5 . . ?
C107 C108 H10Q 109.5 . . ?
C107 C108 H10R 109.5 . . ?
H10P C108 H10Q 109.5 . . ?
H10P C108 H10R 109.5 . . ?
H10Q C108 H10R 109.5 . . ?
H10S C109 H10T 109.5 . . ?
H10S C109 H10U 109.5 . . ?
H10T C109 H10U 109.5 . . ?
C110 C109 H10S 109.5 . . ?
C110 C109 H10T 109.5 . . ?
C110 C109 H10U 109.5 . . ?
N7 C110 H11A 109.1 . . ?
N7 C110 H11B 109.1 . . ?
C109 C110 N7 112.6(12) . . ?
C109 C110 H11A 109.1 . . ?
C109 C110 H11B 109.1 . . ?
H11A C110 H11B 107.8 . . ?
N9 C111 H11C 111.0 . . ?
N9 C111 H11D 111.0 . . ?
N9 C111 C112 103.9(14) . . ?
H11C C111 H11D 109.0 . . ?
C112 C111 H11C 111.0 . . ?
C112 C111 H11D 111.0 . . ?
C111 C112 H11E 109.5 . . ?
C111 C112 H11F 109.5 . . ?
C111 C112 H11G 109.5 . . ?
H11E C112 H11F 109.5 . . ?
H11E C112 H11G 109.5 . . ?
H11F C112 H11G 109.5 . . ?
N2 C113 N9 109.3(13) . . ?
O5 C113 N2 123.6(18) . . ?
O5 C113 N9 125.8(19) . . ?
F2 P5 F1 89.17(12) . . ?
F2 P5 F4 91.21(13) . . ?
F3 P5 F1 88.64(11) . . ?
F3 P5 F2 89.42(13) . . ?
F3 P5 F4 90.40(12) . . ?
F3 P5 F5 90.63(14) . . ?
F4 P5 F1 178.96(14) . . ?
F5 P5 F1 89.65(12) . . ?
F5 P5 F2 178.82(14) . . ?
F5 P5 F4 89.97(13) . . ?
F6 P5 F1 90.91(12) . . ?
F6 P5 F2 90.04(13) . . ?
F6 P5 F3 179.31(14) . . ?
F6 P5 F4 90.05(13) . . ?
F6 P5 F5 89.90(14) . . ?
Cl1 C114 Cl2 116.2(8) . . ?
Cl1 C114 H11Q 108.2 . . ?
Cl1 C114 H11R 108.2 . . ?
Cl2 C114 H11Q 108.2 . . ?
Cl2 C114 H11R 108.2 . . ?
H11Q C114 H11R 107.4 . . ?
O6 C115 H11S 108.6 . . ?
O6 C115 H11T 112.4 . . ?
O6 C115 H11U 107.3 . . ?
H11S C115 H11T 109.5 . . ?
H11S C115 H11U 109.5 . . ?
H11T C115 H11U 109.5 . . ?
C117 O11 H11 109.3 . . ?
O11 C117 H11H 109.5 . . ?
O11 C117 H11I 109.5 . . ?
O11 C117 H11J 109.5 . . ?
H11H C117 H11I 109.5 . . ?
H11H C117 H11J 109.5 . . ?
H11I C117 H11J 109.5 . . ?
C116 O7 H7A 109.5 . . ?
O7 C116 H11K 109.5 . . ?
O7 C116 H11L 109.5 . . ?
O7 C116 H11M 109.5 . . ?
H11K C116 H11L 109.5 . . ?
H11K C116 H11M 109.5 . . ?
H11L C116 H11M 109.5 . . ?
C119 O10 H10 118.9 . . ?
O10 C119 H11N 109.5 . . ?
O10 C119 H11O 109.5 . . ?
O10 C119 H11P 109.5 . . ?
H11N C119 H11O 109.5 . . ?
H11N C119 H11P 109.5 . . ?
H11O C119 H11P 109.5 . . ?
O12 C118 H11W 98.2 . . ?
O12 C118 H11V 109.2 . . ?
O12 C118 H11X 120.2 . . ?
H11W C118 H11V 109.5 . . ?
H11W C118 H11X 109.5 . . ?
H11V C118 H11X 109.4 . . ?
C120 O8 H8B 120.1 . . ?
O8 C120 H12A 109.5 . . ?
O8 C120 H12B 109.5 . . ?
O8 C120 H12C 109.5 . . ?
H12A C120 H12B 109.5 . . ?
H12A C120 H12C 109.5 . . ?
H12B C120 H12C 109.5 . . ?
C121 O9 H9A 111.8 . . ?
O9 C121 H12D 109.5 . . ?
O9 C121 H12E 109.5 . . ?
O9 C121 H12F 109.5 . . ?
H12D C121 H12E 109.5 . . ?
H12D C121 H12F 109.5 . . ?
H12E C121 H12F 109.5 . . ?
C122 O13 H13 109.5 . . ?
O13 C122 H12G 109.5 . . ?
O13 C122 H12H 109.5 . . ?
O13 C122 H12I 109.5 . . ?
H12G C122 H12H 109.5 . . ?
H12G C122 H12I 109.5 . . ?
H12H C122 H12I 109.5 . . ?

loop_
_geom_bond_atom_site_label_1
_geom_bond_atom_site_label_2
_geom_bond_distance
_geom_bond_site_symmetry_2
_geom_bond_publ_flag
Cu1 Cu2 2.4444(4) . ?
Cu1 Cu3 2.4545(4) . ?
Cu1 Cu4 2.4406(4) . ?
Cu1 P1 2.2481(7) . ?
Cu1 C1 2.076(2) . ?
Cu1 C2 2.062(2) . ?
Cu1 C11 2.067(2) . ?
Cu2 P3 2.2343(7) . ?
Cu2 C1 2.043(2) . ?
Cu2 C11 2.111(2) . ?
Cu2 C12 2.129(2) . ?
Cu3 P4 2.2412(7) . ?
Cu3 C2 2.110(2) . ?
Cu3 C6 2.150(3) . ?
Cu3 C11 2.056(3) . ?
Cu4 P2 2.2295(7) . ?
Cu4 C1 2.094(2) . ?
Cu4 C2 2.073(2) . ?
Cu4 C28 2.152(2) . ?
P1 C3 1.821(3) . ?
P1 C7 1.826(3) . ?
P1 C22 1.824(3) . ?
P2 C14 1.819(3) . ?
P2 C18 1.836(3) . ?
P2 C21 1.825(3) . ?
P3 C13 1.830(3) . ?
P3 C29 1.826(3) . ?
P3 C36 1.821(3) . ?
P4 C16 1.827(3) . ?
P4 C17 1.830(3) . ?
P4 C33 1.821(3) . ?
O1 C43 1.215(4) . ?
N1 H1 0.8800 . ?
N1 C4 1.392(4) . ?
N1 C43 1.384(4) . ?
N2 H2A 0.8800 . ?
N2 H2B 0.8800 . ?
N2 C30 1.391(4) . ?
N2 C98 1.388(5) . ?
N2 C113 1.379(9) . ?
N3 H3B 0.8800 . ?
N3 H3A 0.8597 . ?
N3 C40 1.390(4) . ?
N3 C105 1.432(14) . ?
N3 C106 1.35(3) . ?
C1 C28 1.241(3) . ?
C2 C6 1.234(3) . ?
C3 C15 1.374(4) . ?
C3 C27 1.393(4) . ?
C4 C5 1.408(4) . ?
C4 C35 1.403(4) . ?
C5 C24 1.397(4) . ?
C5 C28 1.451(4) . ?
C6 C10 1.453(4) . ?
C7 C32 1.392(4) . ?
C7 C52 1.385(4) . ?
C8 H8 0.9500 . ?
C8 C27 1.384(4) . ?
C8 C38 1.365(5) . ?
C9 C12 1.449(4) . ?
C9 C30 1.412(4) . ?
C9 C42 1.402(4) . ?
C10 C31 1.406(4) . ?
C10 C40 1.408(4) . ?
C11 C12 1.240(4) . ?
C13 C19 1.377(4) . ?
C13 C56 1.394(4) . ?
C14 C48 1.387(4) . ?
C14 C59 1.376(4) . ?
C15 H15 0.9500 . ?
C15 C49 1.385(4) . ?
C16 C26 1.390(4) . ?
C16 C55 1.385(4) . ?
C17 C20 1.379(4) . ?
C17 C65 1.384(4) . ?
C18 C51 1.387(4) . ?
C18 C60 1.380(4) . ?
C19 H19 0.9500 . ?
C19 C54 1.387(4) . ?
C20 H20 0.9500 . ?
C20 C79 1.392(5) . ?
C21 C23 1.389(4) . ?
C21 C34 1.392(4) . ?
C22 C39 1.392(4) . ?
C22 C53 1.382(4) . ?
C23 H23 0.9500 . ?
C23 C58 1.385(4) . ?
C24 H24 0.9500 . ?
C24 C47 1.383(4) . ?
C25 H25 0.9500 . ?
C25 C37 1.386(5) . ?
C25 C58 1.373(5) . ?
C26 H26 0.9500 . ?
C26 C44 1.381(5) . ?
C27 H27 0.9500 . ?
C29 C45 1.388(5) . ?
C29 C46 1.383(4) . ?
C30 C68 1.396(4) . ?
C31 H31 0.9500 . ?
C31 C83 1.390(5) . ?
C32 H32 0.9500 . ?
C32 C75 1.396(4) . ?
C33 C85 1.373(5) . ?
C33 C90 1.396(5) . ?
C34 H34 0.9500 . ?
C34 C37 1.380(4) . ?
C35 H35 0.9500 . ?
C35 C50 1.380(5) . ?
C36 C67 1.373(4) . ?
C36 C80 1.384(4) . ?
C37 H37 0.9500 . ?
C38 H38 0.9500 . ?
C38 C49 1.366(4) . ?
C39 H39 0.9500 . ?
C39 C57 1.380(4) . ?
C40 C64 1.405(4) . ?
C41 H41 0.9500 . ?
C41 C61 1.365(5) . ?
C41 C78 1.357(5) . ?
C42 H42 0.9500 . ?
C42 C92 1.386(5) . ?
C43 N5 1.386(7) . ?
C43 N7 1.386(7) . ?
C44 H44 0.9500 . ?
C44 C66 1.378(5) . ?
C45 H45 0.9500 . ?
C45 C77 1.384(5) . ?
C46 H46 0.9500 . ?
C46 C70 1.411(5) . ?
C47 H47 0.9500 . ?
C47 C50 1.370(5) . ?
C48 H48 0.9500 . ?
C48 C76 1.388(5) . ?
C49 H49 0.9500 . ?
C50 H50 0.9500 . ?
C51 H51 0.9500 . ?
C51 C78 1.383(5) . ?
C52 H52 0.9500 . ?
C52 C84 1.384(4) . ?
C53 H53 0.9500 . ?
C53 C71 1.397(5) . ?
C54 H54 0.9500 . ?
C54 C62 1.377(4) . ?
C55 H55 0.9500 . ?
C55 C87 1.383(5) . ?
C56 H56 0.9500 . ?
C56 C72 1.372(5) . ?
C57 H57 0.9500 . ?
C57 C63 1.378(5) . ?
C58 H58 0.9500 . ?
C59 H59 0.9500 . ?
C59 C93 1.408(5) . ?
C60 H60 0.9500 . ?
C60 C61 1.378(5) . ?
C61 H61 0.9500 . ?
C62 H62 0.9500 . ?
C62 C72 1.376(5) . ?
C63 H63 0.9500 . ?
C63 C71 1.366(5) . ?
C64 H64 0.9500 . ?
C64 C94 1.372(6) . ?
C65 H65 0.9500 . ?
C65 C86 1.387(5) . ?
C66 H66 0.9500 . ?
C66 C87 1.374(6) . ?
C67 H67 0.9500 . ?
C67 C91 1.395(5) . ?
C68 H68 0.9500 . ?
C68 C89 1.370(6) . ?
C69 H69 0.9500 . ?
C69 C70 1.366(6) . ?
C69 C77 1.347(6) . ?
C70 H70 0.9500 . ?
C71 H71 0.9500 . ?
C72 H72 0.9500 . ?
C73 H73 0.9500 . ?
C73 C79 1.356(6) . ?
C73 C86 1.371(6) . ?
C74 H74 0.9500 . ?
C74 C76 1.366(6) . ?
C74 C93 1.356(6) . ?
C75 H75 0.9500 . ?
C75 C81 1.362(5) . ?
C76 H76 0.9500 . ?
C77 H77 0.9500 . ?
C78 H78 0.9500 . ?
C79 H79 0.9500 . ?
C80 H80 0.9500 . ?
C80 C88 1.376(5) . ?
C81 H81 0.9500 . ?
C81 C84 1.378(6) . ?
C82 H82 0.9500 . ?
C82 C88 1.368(5) . ?
C82 C91 1.355(5) . ?
C83 H83 0.9500 . ?
C83 C94 1.361(6) . ?
C84 H84 0.9500 . ?
C85 H85 0.9500 . ?
C85 C95 1.411(5) . ?
C86 H86 0.9500 . ?
C87 H87 0.9500 . ?
C88 H88 0.9500 . ?
C89 H89 0.9500 . ?
C89 C92 1.355(6) . ?
C90 H90 0.9500 . ?
C90 C97 1.392(6) . ?
C91 H91 0.9500 . ?
C92 H92 0.9500 . ?
C93 H93 0.9500 . ?
C94 H94 0.9500 . ?
C95 H95 0.9500 . ?
C95 C96 1.367(7) . ?
C96 H96 0.9500 . ?
C96 C97 1.350(7) . ?
C97 H97 0.9500 . ?
O2 C98 1.219(5) . ?
O3 C105 1.222(14) . ?
N4 H4 0.8800 . ?
N4 C98 1.373(8) . ?
N4 C100 1.462(8) . ?
N5 H5 0.8800 . ?
N5 C99 1.447(8) . ?
N8 H8A 0.8800 . ?
N8 C103 1.471(12) . ?
N8 C105 1.345(16) . ?
C99 H99A 0.9900 . ?
C99 H99B 0.9900 . ?
C99 C102 1.466(8) . ?
C100 H10A 0.9900 . ?
C100 H10B 0.9900 . ?
C100 C101 1.518(10) . ?
C101 H10C 0.9800 . ?
C101 H10D 0.9800 . ?
C101 H10E 0.9800 . ?
C102 H10F 0.9800 . ?
C102 H10G 0.9800 . ?
C102 H10H 0.9800 . ?
C103 H10I 0.9900 . ?
C103 H10J 0.9900 . ?
C103 C104 1.479(11) . ?
C104 H10K 0.9800 . ?
C104 H10L 0.9800 . ?
C104 H10M 0.9800 . ?
O4 C106 1.19(3) . ?
O5 C113 1.245(10) . ?
N6 H6 0.8800 . ?
N6 C106 1.31(3) . ?
N6 C107 1.43(2) . ?
N7 H7 0.8800 . ?
N7 C110 1.445(8) . ?
N9 H9 0.8800 . ?
N9 C111 1.463(7) . ?
N9 C113 1.379(9) . ?
C107 H10N 0.9900 . ?
C107 H10O 0.9900 . ?
C107 C108 1.496(13) . ?
C108 H10P 0.9800 . ?
C108 H10Q 0.9800 . ?
C108 H10R 0.9800 . ?
C109 H10S 0.9800 . ?
C109 H10T 0.9800 . ?
C109 H10U 0.9800 . ?
C109 C110 1.426(10) . ?
C110 H11A 0.9900 . ?
C110 H11B 0.9900 . ?
C111 H11C 0.9900 . ?
C111 H11D 0.9900 . ?
C111 C112 1.513(10) . ?
C112 H11E 0.9800 . ?
C112 H11F 0.9800 . ?
C112 H11G 0.9800 . ?
P5 F1 1.605(2) . ?
P5 F2 1.591(2) . ?
P5 F3 1.586(2) . ?
P5 F4 1.592(2) . ?
P5 F5 1.589(2) . ?
P5 F6 1.582(2) . ?
Cl1 C114 1.692(9) . ?
Cl2 C114 1.709(9) . ?
C114 H11Q 0.9900 . ?
C114 H11R 0.9900 . ?
O6 C115 1.366(10) . ?
C115 H11S 0.9596 . ?
C115 H11T 0.9599 . ?
C115 H11U 0.9601 . ?
O11 H11 0.8161 . ?
O11 C117 1.410(9) . ?
C117 H11H 0.9800 . ?
C117 H11I 0.9800 . ?
C117 H11J 0.9800 . ?
O7 H7A 0.8400 . ?
O7 C116 1.414(10) . ?
C116 H11K 0.9800 . ?
C116 H11L 0.9800 . ?
C116 H11M 0.9800 . ?
O10 H10 0.8158 . ?
O10 C119 1.394(12) . ?
C119 H11N 0.9800 . ?
C119 H11O 0.9800 . ?
C119 H11P 0.9800 . ?
O12 C118 1.349(12) . ?
C118 H11W 0.9597 . ?
C118 H11V 0.9595 . ?
C118 H11X 0.9606 . ?
O8 H8B 0.7219 . ?
O8 C120 1.399(8) . ?
C120 H12A 0.9800 . ?
C120 H12B 0.9800 . ?
C120 H12C 0.9800 . ?
O9 H9A 0.8043 . ?
O9 C121 1.408(12) . ?
C121 H12D 0.9800 . ?
C121 H12E 0.9800 . ?
C121 H12F 0.9800 . ?
O13 H13 0.8400 . ?
O13 C122 1.402(10) . ?
C122 H12G 0.9800 . ?
C122 H12H 0.9800 . ?
C122 H12I 0.9800 . ?
